data_7131103
loop_
_publ_author_name
'Tan, Bingbin'
'Ding, Wenjing'
'Yin, Yu'
'Xu, Kui'
'Yin, Ying'
'Chen, Xi'
'Huang, Zhengxi'
'Wu, Lamei'
'Sessler, Jonathan L.'
'Zhang, Zhan'

_publ_section_title
;
 Quinoxaline-fused octaphyrin(2.0.0.0.2.0.0.0). A rudimentary chemosensor.
;
_journal_issue 6
_journal_name_full 'Chemical communications (Cambridge, England)'
_journal_page_first 708
_journal_page_last 711
_journal_paper_doi 10.1039/d2cc05604f
_journal_volume 59
_journal_year 2023
_chemical_formula_moiety 'C64 H60 N12'
_chemical_formula_sum 'C64 H60 N12'
_chemical_formula_weight 997.24
_space_group_crystal_system monoclinic
_space_group_IT_number 14
_space_group_name_Hall '-P 2yn'
_space_group_name_H-M_alt 'P 1 21/n 1'
_atom_sites_solution_hydrogens geom
_atom_sites_solution_primary dual
_audit_creation_date 2022-06-07
_audit_creation_method
; 
Olex2 1.2 
(compiled 2018.05.29 svn.r3508 for OlexSys, GUI svn.r5506) 
;
_audit_update_record
;
2022-06-13 deposited with the CCDC.	2022-12-14 downloaded from the CCDC.
;
_cell_angle_alpha 90
_cell_angle_beta 93.891(4)
_cell_angle_gamma 90
_cell_formula_units_Z 8
_cell_length_a 21.533(3)
_cell_length_b 17.889(3)
_cell_length_c 27.961(5)
_cell_measurement_reflns_used 5307
_cell_measurement_temperature 100(1)
_cell_measurement_theta_max 18.21
_cell_measurement_theta_min 2.21
_cell_volume 10746(3)
_computing_cell_refinement 'SAINT v7.68A (Bruker, 2009)'
_computing_data_collection 'Bruker APEX2'
_computing_data_reduction 'SAINT v7.68A (Bruker, 2009)'
_computing_molecular_graphics 'Olex2 (Dolomanov et al., 2009)'
_computing_publication_material 'Olex2 (Dolomanov et al., 2009)'
_computing_structure_refinement 'XL (Sheldrick, 2008)'
_computing_structure_solution 'XM (Sheldrick, 2008)'
_diffrn_ambient_temperature 100(1)
_diffrn_measured_fraction_theta_full 1.000
_diffrn_measured_fraction_theta_max 1.000
_diffrn_measurement_device_type 'Bruker APEX-II CCD'
_diffrn_measurement_method '\f and \w scans'
_diffrn_radiation_monochromator graphite
_diffrn_radiation_type MoK\a
_diffrn_radiation_wavelength 0.71073
_diffrn_reflns_av_R_equivalents 0.1526
_diffrn_reflns_av_unetI/netI 0.1353
_diffrn_reflns_Laue_measured_fraction_full 1.000
_diffrn_reflns_Laue_measured_fraction_max 1.000
_diffrn_reflns_limit_h_max 20
_diffrn_reflns_limit_h_min -20
_diffrn_reflns_limit_k_max 17
_diffrn_reflns_limit_k_min -17
_diffrn_reflns_limit_l_max 26
_diffrn_reflns_limit_l_min -26
_diffrn_reflns_number 80925
_diffrn_reflns_point_group_measured_fraction_full 1.000
_diffrn_reflns_point_group_measured_fraction_max 1.000
_diffrn_reflns_theta_full 19.999
_diffrn_reflns_theta_max 19.999
_diffrn_reflns_theta_min 1.235
_diffrn_standards_number 0
_exptl_absorpt_coefficient_mu 0.075
_exptl_absorpt_correction_T_max 0.7449
_exptl_absorpt_correction_T_min 0.6552
_exptl_absorpt_correction_type multi-scan
_exptl_absorpt_process_details 'SADABS-2008/1 (Bruker,2008)'
_exptl_crystal_colour colourless
_exptl_crystal_colour_primary colourless
_exptl_crystal_density_diffrn 1.233
_exptl_crystal_description block
_exptl_crystal_F_000 4224
_exptl_crystal_size_max 0.1
_exptl_crystal_size_mid 0.06
_exptl_crystal_size_min 0.05
_refine_diff_density_max 0.186
_refine_diff_density_min -0.156
_refine_diff_density_rms 0.032
_refine_ls_extinction_coef 0.00015(3)
_refine_ls_extinction_expression Fc^*^=kFc[1+0.001xFc^2^\l^3^/sin(2\q)]^-1/4^
_refine_ls_extinction_method 'SHELXL-2014/7 (Sheldrick 2014'
_refine_ls_goodness_of_fit_ref 0.909
_refine_ls_hydrogen_treatment constr
_refine_ls_matrix_type full
_refine_ls_number_parameters 1446
_refine_ls_number_reflns 10015
_refine_ls_number_restraints 88
_refine_ls_restrained_S_all 0.915
_refine_ls_R_factor_all 0.1722
_refine_ls_R_factor_gt 0.0559
_refine_ls_shift/su_max 0.000
_refine_ls_shift/su_mean 0.000
_refine_ls_structure_factor_coef Fsqd
_refine_ls_weighting_details 'w=1/[\s^2^(Fo^2^)+(0.0404P)^2^] where P=(Fo^2^+2Fc^2^)/3'
_refine_ls_weighting_scheme calc
_refine_ls_wR_factor_gt 0.0884
_refine_ls_wR_factor_ref 0.1183
_reflns_Friedel_coverage 0.000
_reflns_number_gt 4220
_reflns_number_total 10015
_reflns_threshold_expression 'I > 2\s(I)'
_cod_data_source_file d2cc05604f2.cif
_cod_data_source_block mo_200107e_0m
_cod_depositor_comments 'Adding full bibliography for 7131103.cif.'
_cod_database_code 7131103
_shelx_shelxl_version_number 2014/7
_shelx_space_group_comment
; 
The symmetry employed for this shelxl refinement is uniquely defined 
by the following loop, which should always be used as a source of 
symmetry information in preference to the above space-group names. 
They are only intended as comments. 
;
_shelx_estimated_absorpt_t_max 0.996
_shelx_estimated_absorpt_t_min 0.993
_olex2_refinement_description
; 
1. Fixed Uiso 
 At 1.2 times of: 
  All C(H) groups, All C(H,H) groups, All N(H) groups 
 At 1.5 times of: 
  All C(H,H,H) groups 
2. Restrained distances 
 C31-C27 
 1.51 with sigma of 0.02 
 C31-C27 = C32-C31 
 1.51 with sigma of 0.02 
 C31A-C27 = C32A-C31A 
 1.51 with sigma of 0.02 
 C32-C27 
 2.54 with sigma of 0.04 
 C27-C32A 
 2.54 with sigma of 0.04 
 C42-C45 \\sim C42-C45A 
 with sigma of 0.02 
 C45-C46 \\sim C45A-C46A 
 with sigma of 0.02 
 C42-C46 \\sim C42-C46A 
 with sigma of 0.04 
 C35-C40 \\sim C35-C40A 
 with sigma of 0.04 
 C35-C39 \\sim C35-C39A 
 with sigma of 0.02 
 C39-C40 \\sim C39A-C40A 
 with sigma of 0.02 
 C27-C31 \\sim C27-C31A 
 with sigma of 0.02 
 C31-C32 \\sim C31A-C32A 
 with sigma of 0.02 
 C27-C32 \\sim C27-C32A 
 with sigma of 0.04 
3. Uiso/Uaniso restraints and constraints 
Uanis(C39A) \\sim Ueq, Uanis(C39) \\sim Ueq, Uanis(C40) \\sim Ueq, Uanis(C45A) 
\\sim Ueq, Uanis(C46A) \\sim Ueq, Uanis(C124) \\sim Ueq, Uanis(C125) \\sim Ueq, 
Uanis(C126) \\sim Ueq, Uanis(C127) \\sim Ueq: with sigma of 0.01 and sigma for 
terminal atoms of 0.02 
Uanis(C27) \\sim Ueq, Uanis(C31A) \\sim Ueq, Uanis(C32A) \\sim Ueq: with sigma 
of 0.01 and sigma for terminal atoms of 0.02 
4. Others 
 Sof(C39A)=Sof(H39C)=Sof(H39D)=Sof(C40A)=Sof(H40D)=Sof(H40E)=Sof(H40F)=1-FVAR(1) 
 Sof(C39)=Sof(H39A)=Sof(H39B)=Sof(C40)=Sof(H40A)=Sof(H40B)=Sof(H40C)=FVAR(1) 
 Sof(C45A)=Sof(H45C)=Sof(H45D)=Sof(C46A)=Sof(H46D)=Sof(H46E)=Sof(H46F)=1-FVAR(2) 
 Sof(C45)=Sof(H45A)=Sof(H45B)=Sof(C46)=Sof(H46A)=Sof(H46B)=Sof(H46C)=FVAR(2) 
 Sof(C31A)=Sof(H31C)=Sof(H31D)=Sof(C32A)=Sof(H32D)=Sof(H32E)=Sof(H32F)=1-FVAR(3) 
 Sof(C31)=Sof(H31A)=Sof(H31B)=Sof(C32)=Sof(H32A)=Sof(H32B)=Sof(H32C)=FVAR(3) 
 Fixed Sof: H3(0.5) H4(0.5) H5(0.5) H6(0.5) H7(0.5) H8(0.5) H9(0.5) H10(0.5) 
 H15A(0.5) H16(0.5) H17(0.5) H18(0.5) H19(0.5) H20(0.5) H21(0.5) H22(0.5) 
5.a Secondary CH2 refined with riding coordinates: 
 C21(H21A,H21B), C23(H23A,H23B), C29(H29A,H29B), C31(H31A,H31B), C37(H37A, 
 H37B), C39(H39A,H39B), C45(H45A,H45B), C47(H47A,H47B), C85(H85A,H85B), 
 C87(H87A,H87B), C93(H93A,H93B), C95(H95A,H95B), C101(H10B,H10C), C103(H10G, 
 H10H), C109(H10L,H10M), C111(H11D,H11E), C39A(H39C,H39D), C45A(H45C,H45D), 
 C31A(H31C,H31D) 
5.b Aromatic/amide H refined with riding coordinates: 
 N3(H3), N4(H4), N5(H5), N6(H6), N7(H7), N8(H8), N9(H9), N10(H10), N15(H15A), 
 N16(H16), N17(H17), N18(H18), N19(H19), N20(H20), N21(H21), N22(H22), C2(H2), 
 C3(H3A), C4(H4A), C5(H5A), C10(H10A), C11(H11), C14(H14), C15(H15), C50(H50), 
 C51(H51), C54(H54), C55(H55), C60(H60), C61(H61), C62(H62), C63(H63), C66(H66), 
  C67(H67), C68(H68), C69(H69), C74(H74), C75(H75), C78(H78), C79(H79), 
 C114(H114), C115(H115), C118(H118), C119(H119), C124(H124), C125(H125), 
 C126(H126), C127(H127) 
5.c Idealised Me refined as rotating group: 
 C22(H22A,H22B,H22C), C24(H24A,H24B,H24C), C30(H30A,H30B,H30C), C32(H32A,H32B, 
 H32C), C38(H38A,H38B,H38C), C40(H40A,H40B,H40C), C46(H46A,H46B,H46C), C48(H48A, 
 H48B,H48C), C86(H86A,H86B,H86C), C88(H88A,H88B,H88C), C94(H94A,H94B,H94C), 
 C96(H96A,H96B,H96C), C102(H10D,H10E,H10F), C104(H10I,H10J,H10K), C110(H11A, 
 H11B,H11C), C112(H11F,H11G,H11H), C40A(H40D,H40E,H40F), C46A(H46D,H46E,H46F), 
 C32A(H32D,H32E,H32F) 
;
_olex2_submission_special_instructions 'No special instructions were received'

loop_
_space_group_symop_operation_xyz
'x, y, z'
'-x+1/2, y+1/2, -z+1/2'
'-x, -y, -z'
'x-1/2, -y-1/2, z-1/2'

loop_
_atom_site_label
_atom_site_type_symbol
_atom_site_fract_x
_atom_site_fract_y
_atom_site_fract_z
_atom_site_U_iso_or_equiv
_atom_site_adp_type
_atom_site_occupancy
_atom_site_site_symmetry_order
_atom_site_calc_flag
_atom_site_refinement_flags_posn
_atom_site_refinement_flags_adp
_atom_site_refinement_flags_occupancy
_atom_site_disorder_assembly
_atom_site_disorder_group
N1 N 0.3136(3) 0.3593(3) 0.2040(2) 0.082(2) Uani 1 1 d . . . . .
N2 N 0.3172(4) 0.2115(4) 0.1727(2) 0.093(2) Uani 1 1 d . . . . .
N3 N 0.4202(2) 0.3047(3) 0.2993(2) 0.0611(16) Uani 1 1 d . . . . .
H3 H 0.4275 0.2564 0.2982 0.073 Uiso 0.5 1 calc R . P . .
N4 N 0.4666(3) 0.2034(3) 0.23999(18) 0.0672(16) Uani 1 1 d . . . . .
H4 H 0.4725 0.2447 0.2568 0.081 Uiso 0.5 1 calc R . P . .
N5 N 0.4859(2) 0.2484(3) 0.37914(18) 0.0521(14) Uani 1 1 d . . . . .
H5 H 0.4709 0.2144 0.3588 0.062 Uiso 0.5 1 calc R . P . .
N6 N 0.5790(2) 0.2099(3) 0.2933(2) 0.0673(16) Uani 1 1 d . . . . .
H6 H 0.5605 0.2535 0.2896 0.081 Uiso 0.5 1 calc R . P . .
N7 N 0.6961(2) 0.2321(3) 0.3928(2) 0.0545(15) Uani 1 1 d . . . . .
H7 H 0.7082 0.1865 0.4008 0.065 Uiso 0.5 1 calc R . P . .
N8 N 0.5974(2) 0.1535(3) 0.46313(17) 0.0553(15) Uani 1 1 d . . . . .
H8 H 0.6172 0.1888 0.4799 0.066 Uiso 0.5 1 calc R . P . .
N9 N 0.7688(2) 0.2240(3) 0.4781(2) 0.0558(15) Uani 1 1 d . . . . .
H9 H 0.7597 0.1801 0.4653 0.067 Uiso 0.5 1 calc R . P . .
N10 N 0.7101(3) 0.1014(3) 0.50662(17) 0.0562(15) Uani 1 1 d . . . . .
H10 H 0.7097 0.1498 0.5008 0.067 Uiso 0.5 1 calc R . P . .
N11 N 0.8796(3) 0.2033(3) 0.5755(2) 0.0629(16) Uani 1 1 d . . . . .
N12 N 0.8510(3) 0.0520(3) 0.5771(2) 0.0720(17) Uani 1 1 d . . . . .
N13 N -0.2125(3) 0.3014(3) 0.2203(2) 0.0704(18) Uani 1 1 d . . . . .
N14 N -0.1250(3) 0.3311(3) 0.1531(2) 0.0667(16) Uani 1 1 d . . . . .
N15 N -0.0824(2) 0.2438(3) 0.2980(2) 0.0567(15) Uani 1 1 d . . . . .
H15A H -0.0475 0.2466 0.2835 0.068 Uiso 0.5 1 calc R . P . .
N16 N -0.0169(3) 0.3505(3) 0.25464(19) 0.0627(16) Uani 1 1 d . . . . .
H16 H -0.0379 0.3488 0.2805 0.075 Uiso 0.5 1 calc R . P . .
N17 N 0.0220(3) 0.2041(3) 0.35693(17) 0.0573(15) Uani 1 1 d . . . . .
H17 H 0.0302 0.2137 0.3271 0.069 Uiso 0.5 1 calc R . P . .
N18 N 0.0471(2) 0.3850(3) 0.3385(3) 0.0602(16) Uani 1 1 d . . . . .
H18 H 0.0069 0.3781 0.3404 0.072 Uiso 0.5 1 calc R . P . .
N19 N 0.1161(2) 0.3861(3) 0.4605(3) 0.0616(16) Uani 1 1 d . . . . .
H19 H 0.1561 0.3943 0.4585 0.074 Uiso 0.5 1 calc R . P . .
N20 N 0.1699(3) 0.2158(3) 0.43142(18) 0.0630(15) Uani 1 1 d . . . . .
H20 H 0.1608 0.2150 0.4616 0.076 Uiso 0.5 1 calc R . P . .
N21 N 0.1855(3) 0.3575(3) 0.5417(2) 0.0705(17) Uani 1 1 d . . . . .
H21 H 0.2051 0.3622 0.5153 0.085 Uiso 0.5 1 calc R . P . .
N22 N 0.2659(2) 0.2764(3) 0.4935(2) 0.0656(17) Uani 1 1 d . . . . .
H22 H 0.2293 0.2841 0.5048 0.079 Uiso 0.5 1 calc R . P . .
N23 N 0.2951(4) 0.3641(3) 0.6425(3) 0.090(2) Uani 1 1 d . . . . .
N24 N 0.3874(3) 0.3339(3) 0.5804(3) 0.095(2) Uani 1 1 d . . . . .
C1 C 0.2715(4) 0.3328(8) 0.1693(3) 0.085(3) Uani 1 1 d . . . . .
C2 C 0.2264(4) 0.3821(5) 0.1478(3) 0.105(3) Uani 1 1 d . . . . .
H2 H 0.2272 0.4341 0.1546 0.126 Uiso 1 1 calc R . . . .
C3 C 0.1804(4) 0.3509(8) 0.1159(3) 0.129(4) Uani 1 1 d . . . . .
H3A H 0.1486 0.3821 0.1016 0.154 Uiso 1 1 calc R . . . .
C4 C 0.1805(6) 0.2775(8) 0.1051(4) 0.144(5) Uani 1 1 d . . . . .
H4A H 0.1494 0.2585 0.0825 0.173 Uiso 1 1 calc R . . . .
C5 C 0.2234(5) 0.2302(6) 0.1254(4) 0.137(4) Uani 1 1 d . . . . .
H5A H 0.2212 0.1783 0.1181 0.164 Uiso 1 1 calc R . . . .
C6 C 0.2710(4) 0.2568(8) 0.1570(3) 0.096(3) Uani 1 1 d . . . . .
C7 C 0.3553(3) 0.3134(6) 0.2235(3) 0.068(2) Uani 1 1 d . . . . .
C8 C 0.3615(4) 0.2375(6) 0.2035(3) 0.069(2) Uani 1 1 d . . . . .
C9 C 0.3889(3) 0.3442(5) 0.2657(3) 0.067(2) Uani 1 1 d . . . . .
C10 C 0.3853(3) 0.4199(5) 0.2806(3) 0.096(3) Uani 1 1 d . . . . .
H10A H 0.3647 0.4596 0.2634 0.115 Uiso 1 1 calc R . . . .
C11 C 0.4169(3) 0.4246(4) 0.3243(3) 0.096(3) Uani 1 1 d . . . . .
H11 H 0.4229 0.4685 0.3432 0.115 Uiso 1 1 calc R . . . .
C12 C 0.4393(3) 0.3522(5) 0.3364(3) 0.0611(19) Uani 1 1 d . . . . .
C13 C 0.4144(4) 0.1876(5) 0.2114(3) 0.067(2) Uani 1 1 d . . . . .
C14 C 0.4251(4) 0.1189(5) 0.1897(2) 0.087(2) Uani 1 1 d . . . . .
H14 H 0.3976 0.0943 0.1668 0.104 Uiso 1 1 calc R . . . .
C15 C 0.4823(4) 0.0930(4) 0.2075(3) 0.090(2) Uani 1 1 d . . . . .
H15 H 0.5007 0.0468 0.1995 0.108 Uiso 1 1 calc R . . . .
C16 C 0.5086(4) 0.1459(5) 0.2389(3) 0.070(2) Uani 1 1 d . . . . .
C17 C 0.4725(3) 0.3235(4) 0.3763(3) 0.059(2) Uani 1 1 d . . . . .
C18 C 0.5020(3) 0.3588(4) 0.4178(3) 0.069(2) Uani 1 1 d . . . . .
C19 C 0.5355(3) 0.3058(4) 0.4428(2) 0.062(2) Uani 1 1 d . . . . .
C20 C 0.5256(3) 0.2344(4) 0.4183(3) 0.0529(18) Uani 1 1 d . . . . .
C21 C 0.4951(4) 0.4412(4) 0.4302(3) 0.112(3) Uani 1 1 d . . . . .
H21A H 0.5002 0.4718 0.4012 0.135 Uiso 1 1 calc R . . . .
H21B H 0.5283 0.4555 0.4547 0.135 Uiso 1 1 calc R . . . .
C22 C 0.4315(4) 0.4578(4) 0.4492(3) 0.155(4) Uani 1 1 d . . . . .
H22A H 0.3985 0.4401 0.4261 0.232 Uiso 1 1 calc GR . . . .
H22B H 0.4271 0.5118 0.4538 0.232 Uiso 1 1 calc GR . . . .
H22C H 0.4282 0.4321 0.4799 0.232 Uiso 1 1 calc GR . . . .
C23 C 0.5800(3) 0.3198(4) 0.4881(3) 0.099(3) Uani 1 1 d . . . . .
H23A H 0.6164 0.2860 0.4883 0.119 Uiso 1 1 calc R . . . .
H23B H 0.5951 0.3721 0.4887 0.119 Uiso 1 1 calc R . . . .
C24 C 0.5446(3) 0.3055(4) 0.5288(3) 0.140(3) Uani 1 1 d . . . . .
H24A H 0.5057 0.3341 0.5257 0.210 Uiso 1 1 calc GR . . . .
H24B H 0.5688 0.3205 0.5582 0.210 Uiso 1 1 calc GR . . . .
H24C H 0.5350 0.2520 0.5303 0.210 Uiso 1 1 calc GR . . . .
C25 C 0.5632(3) 0.1470(5) 0.2691(2) 0.068(2) Uani 1 1 d . . . . .
C26 C 0.6059(4) 0.0883(4) 0.2848(3) 0.074(2) Uani 1 1 d . . . . .
C27 C 0.6465(3) 0.1152(4) 0.3196(3) 0.074(2) Uani 1 1 d D U . . .
C28 C 0.6295(3) 0.1939(4) 0.3251(2) 0.061(2) Uani 1 1 d . . . . .
C29 C 0.6037(4) 0.0093(4) 0.2653(3) 0.108(3) Uani 1 1 d . . . . .
H29A H 0.6232 -0.0248 0.2898 0.130 Uiso 1 1 calc R . . . .
H29B H 0.5596 -0.0059 0.2593 0.130 Uiso 1 1 calc R . . . .
C30 C 0.6361(4) 0.0007(4) 0.2198(3) 0.137(3) Uani 1 1 d . . . . .
H30A H 0.6185 0.0362 0.1958 0.206 Uiso 1 1 calc GR . . . .
H30B H 0.6303 -0.0504 0.2076 0.206 Uiso 1 1 calc GR . . . .
H30C H 0.6806 0.0107 0.2261 0.206 Uiso 1 1 calc GR . . . .
C31 C 0.6918(5) 0.0673(7) 0.3507(4) 0.086(4) Uani 0.788(14) 1 d D . P A 1
H31A H 0.7023 0.0924 0.3818 0.103 Uiso 0.788(14) 1 calc R . P A 1
H31B H 0.6728 0.0182 0.3571 0.103 Uiso 0.788(14) 1 calc R . P A 1
C32 C 0.7488(5) 0.0571(6) 0.3243(4) 0.134(5) Uani 0.788(14) 1 d D . P A 1
H32A H 0.7378 0.0327 0.2935 0.201 Uiso 0.788(14) 1 calc GR . P A 1
H32B H 0.7786 0.0258 0.3433 0.201 Uiso 0.788(14) 1 calc GR . P A 1
H32C H 0.7676 0.1059 0.3187 0.201 Uiso 0.788(14) 1 calc GR . P A 1
C33 C 0.6554(3) 0.2492(4) 0.3550(3) 0.0518(18) Uani 1 1 d . . . . .
C34 C 0.6499(3) 0.3299(4) 0.3542(3) 0.061(2) Uani 1 1 d . . . . .
C35 C 0.6874(3) 0.3577(4) 0.3900(3) 0.065(2) Uani 1 1 d D . . . .
C36 C 0.7157(3) 0.2956(4) 0.4166(2) 0.0512(18) Uani 1 1 d . . . . .
C37 C 0.6104(3) 0.3748(4) 0.3174(3) 0.085(2) Uani 1 1 d . . . . .
H37A H 0.5716 0.3471 0.3083 0.102 Uiso 1 1 calc R . . . .
H37B H 0.5989 0.4231 0.3316 0.102 Uiso 1 1 calc R . . . .
C38 C 0.6444(4) 0.3886(4) 0.2745(3) 0.148(4) Uani 1 1 d . . . . .
H38A H 0.6198 0.4217 0.2526 0.222 Uiso 1 1 calc GR . . . .
H38B H 0.6516 0.3410 0.2584 0.222 Uiso 1 1 calc GR . . . .
H38C H 0.6844 0.4122 0.2838 0.222 Uiso 1 1 calc GR . . . .
C39 C 0.6978(15) 0.4407(9) 0.3994(10) 0.068(11) Uani 0.597(13) 1 d D U P B 1
H39A H 0.6658 0.4708 0.3811 0.082 Uiso 0.597(13) 1 calc R . P B 1
H39B H 0.6960 0.4520 0.4339 0.082 Uiso 0.597(13) 1 calc R . P B 1
C40 C 0.7603(6) 0.4573(6) 0.3834(5) 0.128(6) Uani 0.597(13) 1 d D U P B 1
H40A H 0.7596 0.4529 0.3484 0.192 Uiso 0.597(13) 1 calc GR . P B 1
H40B H 0.7905 0.4217 0.3982 0.192 Uiso 0.597(13) 1 calc GR . P B 1
H40C H 0.7724 0.5082 0.3930 0.192 Uiso 0.597(13) 1 calc GR . P B 1
C41 C 0.5483(3) 0.1643(4) 0.4300(2) 0.0514(18) Uani 1 1 d . . . . .
C42 C 0.5288(3) 0.0907(4) 0.4108(2) 0.059(2) Uani 1 1 d D . . . .
C43 C 0.5660(3) 0.0408(4) 0.4333(2) 0.0539(19) Uani 1 1 d . . . . .
C44 C 0.6102(3) 0.0800(4) 0.4657(2) 0.0525(18) Uani 1 1 d . . . . .
C45 C 0.4811(5) 0.0729(10) 0.3696(5) 0.087(6) Uani 0.796(15) 1 d D . P C 1
H45A H 0.4725 0.1183 0.3500 0.105 Uiso 0.796(15) 1 calc R . P C 1
H45B H 0.4976 0.0338 0.3489 0.105 Uiso 0.796(15) 1 calc R . P C 1
C46 C 0.4247(5) 0.0472(6) 0.3891(3) 0.116(5) Uani 0.796(15) 1 d D . P C 1
H46A H 0.3953 0.0304 0.3629 0.174 Uiso 0.796(15) 1 calc GR . P C 1
H46B H 0.4060 0.0881 0.4065 0.174 Uiso 0.796(15) 1 calc GR . P C 1
H46C H 0.4343 0.0055 0.4111 0.174 Uiso 0.796(15) 1 calc GR . P C 1
C47 C 0.5666(3) -0.0431(4) 0.4250(2) 0.079(2) Uani 1 1 d . . . . .
H47A H 0.5489 -0.0535 0.3921 0.095 Uiso 1 1 calc R . . . .
H47B H 0.6104 -0.0606 0.4272 0.095 Uiso 1 1 calc R . . . .
C48 C 0.5309(3) -0.0875(3) 0.4598(2) 0.108(3) Uani 1 1 d . . . . .
H48A H 0.5321 -0.1407 0.4514 0.162 Uiso 1 1 calc GR . . . .
H48B H 0.4875 -0.0704 0.4583 0.162 Uiso 1 1 calc GR . . . .
H48C H 0.5497 -0.0804 0.4924 0.162 Uiso 1 1 calc GR . . . .
C49 C 0.7519(3) 0.2931(4) 0.4588(3) 0.0559(18) Uani 1 1 d . . . . .
C50 C 0.7776(3) 0.3495(4) 0.4905(3) 0.077(2) Uani 1 1 d . . . . .
H50 H 0.7739 0.4021 0.4861 0.093 Uiso 1 1 calc R . . . .
C51 C 0.8082(3) 0.3141(5) 0.5281(3) 0.077(2) Uani 1 1 d . . . . .
H51 H 0.8299 0.3369 0.5550 0.093 Uiso 1 1 calc R . . . .
C52 C 0.8013(3) 0.2363(4) 0.5192(3) 0.0530(19) Uani 1 1 d . . . . .
C53 C 0.6630(3) 0.0540(4) 0.4929(2) 0.0545(19) Uani 1 1 d . . . . .
C54 C 0.6821(3) -0.0170(4) 0.5097(2) 0.068(2) Uani 1 1 d . . . . .
H54 H 0.6591 -0.0621 0.5054 0.082 Uiso 1 1 calc R . . . .
C55 C 0.7402(3) -0.0098(4) 0.5336(2) 0.069(2) Uani 1 1 d . . . . .
H55 H 0.7639 -0.0485 0.5492 0.083 Uiso 1 1 calc R . . . .
C56 C 0.7574(3) 0.0649(4) 0.5304(2) 0.0550(19) Uani 1 1 d . . . . .
C57 C 0.8314(3) 0.1769(5) 0.5493(2) 0.0539(19) Uani 1 1 d . . . . .
C58 C 0.8138(3) 0.0981(5) 0.5519(2) 0.061(2) Uani 1 1 d . . . . .
C59 C 0.9157(3) 0.1564(6) 0.6025(3) 0.070(2) Uani 1 1 d . . . . .
C60 C 0.9681(4) 0.1815(4) 0.6315(3) 0.084(2) Uani 1 1 d . . . . .
H60 H 0.9780 0.2332 0.6328 0.101 Uiso 1 1 calc R . . . .
C61 C 1.0037(4) 0.1321(6) 0.6573(3) 0.107(3) Uani 1 1 d . . . . .
H61 H 1.0381 0.1502 0.6770 0.128 Uiso 1 1 calc R . . . .
C62 C 0.9919(4) 0.0545(6) 0.6559(3) 0.129(4) Uani 1 1 d . . . . .
H62 H 1.0182 0.0207 0.6739 0.155 Uiso 1 1 calc R . . . .
C63 C 0.9411(4) 0.0289(5) 0.6279(3) 0.115(3) Uani 1 1 d . . . . .
H63 H 0.9325 -0.0231 0.6264 0.138 Uiso 1 1 calc R . . . .
C64 C 0.9020(3) 0.0789(6) 0.6016(2) 0.075(2) Uani 1 1 d . . . . .
C65 C -0.2299(4) 0.3217(4) 0.1748(4) 0.071(2) Uani 1 1 d . . . . .
C66 C -0.2928(4) 0.3294(4) 0.1615(3) 0.099(3) Uani 1 1 d . . . . .
H66 H -0.3225 0.3233 0.1848 0.119 Uiso 1 1 calc R . . . .
C67 C -0.3128(4) 0.3459(4) 0.1147(4) 0.101(3) Uani 1 1 d . . . . .
H67 H -0.3560 0.3518 0.1062 0.121 Uiso 1 1 calc R . . . .
C68 C -0.2699(5) 0.3539(4) 0.0798(3) 0.095(3) Uani 1 1 d . . . . .
H68 H -0.2838 0.3649 0.0476 0.114 Uiso 1 1 calc R . . . .
C69 C -0.2080(4) 0.3460(4) 0.0922(3) 0.085(2) Uani 1 1 d . . . . .
H69 H -0.1791 0.3504 0.0682 0.102 Uiso 1 1 calc R . . . .
C70 C -0.1861(5) 0.3312(3) 0.1401(3) 0.062(2) Uani 1 1 d . . . . .
C71 C -0.1527(4) 0.2969(3) 0.2325(3) 0.0558(19) Uani 1 1 d . . . . .
C72 C -0.1071(3) 0.3182(3) 0.1988(3) 0.057(2) Uani 1 1 d . . . . .
C73 C -0.1391(4) 0.2672(4) 0.2799(3) 0.059(2) Uani 1 1 d . . . . .
C74 C -0.1821(3) 0.2535(4) 0.3138(3) 0.076(2) Uani 1 1 d . . . . .
H74 H -0.2254 0.2639 0.3101 0.091 Uiso 1 1 calc R . . . .
C75 C -0.1509(3) 0.2221(4) 0.3537(2) 0.072(2) Uani 1 1 d . . . . .
H75 H -0.1686 0.2081 0.3827 0.087 Uiso 1 1 calc R . . . .
C76 C -0.0887(3) 0.2149(3) 0.3435(3) 0.0518(18) Uani 1 1 d . . . . .
C77 C -0.0409(3) 0.3330(3) 0.2095(3) 0.0543(18) Uani 1 1 d . . . . .
C78 C 0.0067(4) 0.3428(4) 0.1786(2) 0.077(2) Uani 1 1 d . . . . .
H78 H 0.0033 0.3350 0.1450 0.092 Uiso 1 1 calc R . . . .
C79 C 0.0604(3) 0.3662(4) 0.2058(3) 0.076(2) Uani 1 1 d . . . . .
H79 H 0.0998 0.3767 0.1940 0.091 Uiso 1 1 calc R . . . .
C80 C 0.0450(3) 0.3713(3) 0.2540(3) 0.059(2) Uani 1 1 d . . . . .
C81 C -0.0350(3) 0.1951(3) 0.3724(3) 0.0544(19) Uani 1 1 d . . . . .
C82 C -0.0290(3) 0.1733(3) 0.4224(3) 0.066(2) Uani 1 1 d . . . . .
C83 C 0.0314(3) 0.1770(4) 0.4370(3) 0.073(2) Uani 1 1 d . . . . .
C84 C 0.0662(3) 0.1958(3) 0.3950(3) 0.0532(18) Uani 1 1 d . . . . .
C85 C -0.0816(3) 0.1505(4) 0.4512(2) 0.092(2) Uani 1 1 d . . . . .
H85A H -0.1141 0.1897 0.4487 0.110 Uiso 1 1 calc R . . . .
H85B H -0.0665 0.1463 0.4853 0.110 Uiso 1 1 calc R . . . .
C86 C -0.1096(3) 0.0768(4) 0.4344(3) 0.128(3) Uani 1 1 d . . . . .
H86A H -0.1239 0.0806 0.4005 0.192 Uiso 1 1 calc GR . . . .
H86B H -0.1449 0.0648 0.4533 0.192 Uiso 1 1 calc GR . . . .
H86C H -0.0781 0.0374 0.4386 0.192 Uiso 1 1 calc GR . . . .
C87 C 0.0594(3) 0.1667(4) 0.4905(3) 0.100(3) Uani 1 1 d . . . . .
H87A H 0.0958 0.1998 0.4973 0.120 Uiso 1 1 calc R . . . .
H87B H 0.0277 0.1780 0.5136 0.120 Uiso 1 1 calc R . . . .
C88 C 0.0770(3) 0.0910(4) 0.4931(3) 0.136(3) Uani 1 1 d . . . . .
H88A H 0.1122 0.0827 0.4732 0.203 Uiso 1 1 calc GR . . . .
H88B H 0.0419 0.0597 0.4814 0.203 Uiso 1 1 calc GR . . . .
H88C H 0.0893 0.0779 0.5264 0.203 Uiso 1 1 calc GR . . . .
C89 C 0.0774(3) 0.3876(3) 0.2986(3) 0.058(2) Uani 1 1 d . . . . .
C90 C 0.1421(3) 0.4041(3) 0.3095(3) 0.0575(19) Uani 1 1 d . . . . .
C91 C 0.1513(3) 0.4079(3) 0.3576(3) 0.0569(19) Uani 1 1 d . . . . .
C92 C 0.0907(4) 0.3951(3) 0.3764(3) 0.059(2) Uani 1 1 d . . . . .
C93 C 0.1910(3) 0.4143(3) 0.2746(2) 0.068(2) Uani 1 1 d . . . . .
H93A H 0.1820 0.3804 0.2470 0.082 Uiso 1 1 calc R . . . .
H93B H 0.2318 0.3998 0.2903 0.082 Uiso 1 1 calc R . . . .
C94 C 0.1951(3) 0.4934(4) 0.2565(2) 0.114(3) Uani 1 1 d . . . . .
H94A H 0.2285 0.4969 0.2345 0.171 Uiso 1 1 calc GR . . . .
H94B H 0.2039 0.5274 0.2836 0.171 Uiso 1 1 calc GR . . . .
H94C H 0.1554 0.5074 0.2395 0.171 Uiso 1 1 calc GR . . . .
C95 C 0.2119(3) 0.4234(3) 0.3864(2) 0.070(2) Uani 1 1 d . . . . .
H95A H 0.2467 0.4166 0.3654 0.085 Uiso 1 1 calc R . . . .
H95B H 0.2172 0.3863 0.4126 0.085 Uiso 1 1 calc R . . . .
C96 C 0.2160(3) 0.5015(3) 0.4080(2) 0.099(2) Uani 1 1 d . . . . .
H96A H 0.2137 0.5387 0.3822 0.149 Uiso 1 1 calc GR . . . .
H96B H 0.2556 0.5069 0.4271 0.149 Uiso 1 1 calc GR . . . .
H96C H 0.1815 0.5091 0.4285 0.149 Uiso 1 1 calc GR . . . .
C97 C 0.1274(3) 0.2058(3) 0.3917(3) 0.0545(18) Uani 1 1 d . . . . .
C98 C 0.1623(3) 0.2118(3) 0.3482(3) 0.059(2) Uani 1 1 d . . . . .
C99 C 0.2226(4) 0.2228(3) 0.3633(3) 0.062(2) Uani 1 1 d . . . . .
C100 C 0.2254(3) 0.2265(3) 0.4161(3) 0.057(2) Uani 1 1 d . . . . .
C101 C 0.1387(3) 0.2025(4) 0.2965(2) 0.073(2) Uani 1 1 d . . . . .
H10B H 0.0989 0.2299 0.2909 0.088 Uiso 1 1 calc R . . . .
H10C H 0.1691 0.2248 0.2756 0.088 Uiso 1 1 calc R . . . .
C102 C 0.1287(3) 0.1219(4) 0.2831(2) 0.117(3) Uani 1 1 d . . . . .
H10D H 0.1215 0.1176 0.2483 0.175 Uiso 1 1 calc GR . . . .
H10E H 0.0924 0.1027 0.2986 0.175 Uiso 1 1 calc GR . . . .
H10F H 0.1656 0.0929 0.2939 0.175 Uiso 1 1 calc GR . . . .
C103 C 0.2777(3) 0.2330(3) 0.3340(2) 0.076(2) Uani 1 1 d . . . . .
H10G H 0.3085 0.2659 0.3515 0.091 Uiso 1 1 calc R . . . .
H10H H 0.2643 0.2578 0.3034 0.091 Uiso 1 1 calc R . . . .
C104 C 0.3082(3) 0.1596(4) 0.3236(2) 0.108(3) Uani 1 1 d . . . . .
H10I H 0.2808 0.1307 0.3011 0.162 Uiso 1 1 calc GR . . . .
H10J H 0.3157 0.1314 0.3535 0.162 Uiso 1 1 calc GR . . . .
H10K H 0.3479 0.1688 0.3095 0.162 Uiso 1 1 calc GR . . . .
C105 C 0.0715(4) 0.3868(3) 0.4230(3) 0.058(2) Uani 1 1 d . . . . .
C106 C 0.0112(3) 0.3740(3) 0.4420(3) 0.059(2) Uani 1 1 d . . . . .
C107 C 0.0227(4) 0.3648(3) 0.4901(3) 0.0564(19) Uani 1 1 d . . . . .
C108 C 0.0878(3) 0.3705(3) 0.5012(3) 0.056(2) Uani 1 1 d . . . . .
C109 C -0.0494(3) 0.3726(3) 0.4136(2) 0.072(2) Uani 1 1 d . . . . .
H10L H -0.0793 0.3426 0.4310 0.087 Uiso 1 1 calc R . . . .
H10M H -0.0440 0.3476 0.3826 0.087 Uiso 1 1 calc R . . . .
C110 C -0.0760(3) 0.4495(4) 0.4043(2) 0.117(3) Uani 1 1 d . . . . .
H11A H -0.1145 0.4456 0.3837 0.175 Uiso 1 1 calc GR . . . .
H11B H -0.0458 0.4801 0.3884 0.175 Uiso 1 1 calc GR . . . .
H11C H -0.0849 0.4728 0.4348 0.175 Uiso 1 1 calc GR . . . .
C111 C -0.0261(3) 0.3486(3) 0.5245(2) 0.077(2) Uani 1 1 d . . . . .
H11D H -0.0085 0.3141 0.5495 0.092 Uiso 1 1 calc R . . . .
H11E H -0.0615 0.3230 0.5071 0.092 Uiso 1 1 calc R . . . .
C112 C -0.0500(3) 0.4180(3) 0.5485(2) 0.106(3) Uani 1 1 d . . . . .
H11F H -0.0728 0.4492 0.5245 0.160 Uiso 1 1 calc GR . . . .
H11G H -0.0148 0.4462 0.5634 0.160 Uiso 1 1 calc GR . . . .
H11H H -0.0779 0.4032 0.5732 0.160 Uiso 1 1 calc GR . . . .
C113 C 0.2759(3) 0.2467(4) 0.4496(3) 0.067(2) Uani 1 1 d . . . . .
C114 C 0.3395(4) 0.2438(4) 0.4460(3) 0.091(3) Uani 1 1 d . . . . .
H114 H 0.3600 0.2259 0.4193 0.109 Uiso 1 1 calc R . . . .
C115 C 0.3677(3) 0.2711(4) 0.4875(3) 0.092(3) Uani 1 1 d . . . . .
H115 H 0.4112 0.2749 0.4950 0.110 Uiso 1 1 calc R . . . .
C116 C 0.3217(4) 0.2922(4) 0.5167(3) 0.070(2) Uani 1 1 d . . . . .
C117 C 0.1220(4) 0.3600(3) 0.5443(3) 0.063(2) Uani 1 1 d . . . . .
C118 C 0.1094(4) 0.3510(4) 0.5940(3) 0.085(2) Uani 1 1 d . . . . .
H118 H 0.0695 0.3503 0.6066 0.102 Uiso 1 1 calc R . . . .
C119 C 0.1652(5) 0.3439(4) 0.6192(3) 0.092(3) Uani 1 1 d . . . . .
H119 H 0.1718 0.3381 0.6529 0.110 Uiso 1 1 calc R . . . .
C120 C 0.2128(4) 0.3468(4) 0.5851(3) 0.069(2) Uani 1 1 d . . . . .
C121 C 0.3283(4) 0.3248(4) 0.5653(3) 0.074(2) Uani 1 1 d . . . . .
C122 C 0.2794(4) 0.3444(4) 0.5971(3) 0.072(2) Uani 1 1 d . . . . .
C123 C 0.3553(6) 0.3694(4) 0.6576(3) 0.090(3) Uani 1 1 d . . . . .
C124 C 0.3716(4) 0.3908(4) 0.7064(3) 0.118(3) Uani 1 1 d . U . . .
H124 H 0.3408 0.3989 0.7286 0.142 Uiso 1 1 calc R . . . .
C125 C 0.4321(5) 0.3989(5) 0.7190(3) 0.127(3) Uani 1 1 d . U . . .
H125 H 0.4433 0.4136 0.7510 0.152 Uiso 1 1 calc R . . . .
C126 C 0.4797(5) 0.3877(5) 0.6894(4) 0.143(4) Uani 1 1 d . U . . .
H126 H 0.5218 0.3947 0.7010 0.171 Uiso 1 1 calc R . . . .
C127 C 0.4654(4) 0.3660(5) 0.6421(4) 0.144(3) Uani 1 1 d . U . . .
H127 H 0.4973 0.3573 0.6210 0.172 Uiso 1 1 calc R . . . .
C128 C 0.4016(5) 0.3570(5) 0.6263(4) 0.094(3) Uani 1 1 d . . . . .
C39A C 0.710(3) 0.4384(13) 0.4004(17) 0.10(2) Uani 0.403(13) 1 d D U P B 2
H39C H 0.7549 0.4377 0.4117 0.124 Uiso 0.403(13) 1 calc R . P B 2
H39D H 0.7058 0.4686 0.3707 0.124 Uiso 0.403(13) 1 calc R . P B 2
C40A C 0.6728(9) 0.4720(9) 0.4377(8) 0.115(10) Uani 0.403(13) 1 d D . P B 2
H40D H 0.6286 0.4702 0.4270 0.173 Uiso 0.403(13) 1 calc GR . P B 2
H40E H 0.6855 0.5241 0.4431 0.173 Uiso 0.403(13) 1 calc GR . P B 2
H40F H 0.6798 0.4438 0.4677 0.173 Uiso 0.403(13) 1 calc GR . P B 2
C45A C 0.4638(11) 0.083(3) 0.3848(14) 0.035(17) Uani 0.204(15) 1 d D U P C 2
H45C H 0.4400 0.0433 0.4005 0.042 Uiso 0.204(15) 1 calc R . P C 2
H45D H 0.4407 0.1302 0.3863 0.042 Uiso 0.204(15) 1 calc R . P C 2
C46A C 0.4710(19) 0.063(3) 0.3356(10) 0.11(2) Uani 0.204(15) 1 d D U P C 2
H46D H 0.4305 0.0651 0.3174 0.166 Uiso 0.204(15) 1 calc GR . P C 2
H46E H 0.4876 0.0118 0.3340 0.166 Uiso 0.204(15) 1 calc GR . P C 2
H46F H 0.4999 0.0976 0.3217 0.166 Uiso 0.204(15) 1 calc GR . P C 2
C31A C 0.7128(9) 0.091(2) 0.3346(13) 0.054(18) Uani 0.212(14) 1 d D U P A 2
H31C H 0.7305 0.0626 0.3081 0.065 Uiso 0.212(14) 1 calc R . P A 2
H31D H 0.7393 0.1348 0.3420 0.065 Uiso 0.212(14) 1 calc R . P A 2
C32A C 0.7112(17) 0.042(2) 0.3779(11) 0.102(18) Uani 0.212(14) 1 d D U P A 2
H32D H 0.6761 0.0069 0.3737 0.153 Uiso 0.212(14) 1 calc GR . P A 2
H32E H 0.7063 0.0728 0.4063 0.153 Uiso 0.212(14) 1 calc GR . P A 2
H32F H 0.7502 0.0134 0.3822 0.153 Uiso 0.212(14) 1 calc GR . P A 2

loop_
_atom_site_aniso_label
_atom_site_aniso_U_11
_atom_site_aniso_U_22
_atom_site_aniso_U_33
_atom_site_aniso_U_23
_atom_site_aniso_U_13
_atom_site_aniso_U_12
N1 0.058(4) 0.142(6) 0.045(4) 0.006(5) -0.006(3) 0.012(5)
N2 0.063(5) 0.150(7) 0.063(5) 0.002(5) -0.005(4) -0.015(5)
N3 0.065(4) 0.061(4) 0.055(4) -0.006(4) -0.007(3) 0.000(3)
N4 0.059(4) 0.073(5) 0.067(4) -0.004(4) -0.009(4) 0.003(4)
N5 0.049(4) 0.055(4) 0.050(4) -0.005(3) -0.010(3) 0.005(3)
N6 0.075(4) 0.055(4) 0.072(5) -0.009(4) -0.001(4) 0.010(4)
N7 0.054(4) 0.050(4) 0.059(4) -0.009(4) -0.005(3) -0.009(3)
N8 0.058(4) 0.051(4) 0.057(4) -0.006(3) -0.002(3) -0.017(3)
N9 0.053(4) 0.047(4) 0.066(5) -0.009(4) 0.001(3) 0.001(3)
N10 0.037(4) 0.063(4) 0.066(4) -0.002(3) -0.008(3) -0.001(4)
N11 0.039(4) 0.094(5) 0.056(4) 0.008(4) 0.001(3) 0.001(4)
N12 0.063(4) 0.086(5) 0.064(4) 0.007(4) -0.017(3) 0.015(4)
N13 0.056(5) 0.091(5) 0.061(5) -0.006(4) -0.018(4) 0.020(4)
N14 0.075(5) 0.061(4) 0.061(5) 0.004(4) -0.012(4) -0.014(3)
N15 0.060(4) 0.062(4) 0.050(4) 0.003(3) 0.016(4) -0.002(3)
N16 0.055(4) 0.071(4) 0.061(5) 0.007(3) -0.003(4) -0.008(3)
N17 0.036(4) 0.082(4) 0.053(4) 0.004(3) -0.001(3) 0.003(3)
N18 0.039(4) 0.075(4) 0.068(5) 0.003(4) 0.011(4) -0.007(3)
N19 0.065(4) 0.063(4) 0.059(5) 0.004(4) 0.019(5) 0.007(3)
N20 0.050(4) 0.083(4) 0.055(4) -0.008(3) 0.001(4) 0.006(4)
N21 0.084(5) 0.076(4) 0.050(5) 0.005(3) -0.010(4) 0.010(4)
N22 0.066(5) 0.082(4) 0.047(4) -0.008(4) -0.008(4) -0.002(3)
N23 0.130(7) 0.064(4) 0.070(6) 0.000(4) -0.037(5) 0.004(4)
N24 0.094(6) 0.106(5) 0.079(6) 0.010(4) -0.035(4) -0.025(4)
C1 0.048(7) 0.161(11) 0.047(6) 0.010(7) 0.009(5) 0.036(7)
C2 0.077(6) 0.184(9) 0.055(6) -0.003(7) 0.014(5) 0.026(7)
C3 0.060(7) 0.275(16) 0.049(7) 0.007(9) -0.007(5) 0.036(9)
C4 0.107(10) 0.232(16) 0.091(9) -0.052(10) -0.004(7) -0.024(11)
C5 0.077(7) 0.217(13) 0.113(9) -0.005(9) -0.015(6) 0.009(8)
C6 0.065(8) 0.165(12) 0.057(7) -0.018(7) -0.003(6) -0.005(8)
C7 0.049(6) 0.108(8) 0.046(6) 0.011(6) -0.004(5) -0.007(5)
C8 0.052(6) 0.112(8) 0.042(5) 0.010(6) -0.002(5) -0.024(6)
C9 0.060(5) 0.086(7) 0.053(6) 0.007(6) -0.010(4) 0.002(5)
C10 0.116(7) 0.069(7) 0.098(8) 0.008(6) -0.024(6) 0.028(5)
C11 0.116(7) 0.065(7) 0.100(8) -0.004(6) -0.036(5) 0.015(5)
C12 0.061(5) 0.061(6) 0.060(6) -0.006(6) -0.004(4) 0.003(5)
C13 0.061(6) 0.089(7) 0.050(5) -0.001(5) -0.003(5) 0.000(5)
C14 0.097(7) 0.092(7) 0.069(6) -0.036(6) -0.004(5) -0.019(6)
C15 0.096(7) 0.088(7) 0.083(7) -0.018(6) -0.011(5) 0.010(6)
C16 0.076(6) 0.074(6) 0.059(6) -0.020(5) -0.013(5) -0.013(6)
C17 0.057(5) 0.065(6) 0.054(6) 0.001(5) -0.006(4) 0.008(5)
C18 0.065(5) 0.081(7) 0.059(6) 0.000(5) -0.019(4) -0.002(5)
C19 0.078(5) 0.066(6) 0.039(5) 0.001(5) -0.019(4) -0.005(5)
C20 0.044(5) 0.054(6) 0.060(6) -0.010(5) -0.001(4) -0.002(4)
C21 0.169(9) 0.053(6) 0.106(7) -0.022(5) -0.060(6) 0.016(6)
C22 0.231(11) 0.105(7) 0.125(8) -0.041(6) -0.016(8) 0.076(8)
C23 0.148(8) 0.075(6) 0.078(7) 0.022(5) 0.034(6) 0.042(5)
C24 0.091(7) 0.160(9) 0.161(10) -0.052(8) -0.046(6) 0.013(6)
C25 0.080(6) 0.060(6) 0.063(6) -0.020(5) -0.003(5) 0.010(6)
C26 0.081(6) 0.051(6) 0.087(6) -0.011(5) -0.006(5) 0.009(5)
C27 0.079(5) 0.063(5) 0.078(6) -0.007(5) -0.011(4) 0.017(5)
C28 0.059(5) 0.073(7) 0.052(5) 0.005(5) -0.006(4) 0.013(5)
C29 0.152(8) 0.059(6) 0.109(8) -0.014(6) -0.025(6) 0.004(5)
C30 0.201(9) 0.107(7) 0.104(8) -0.044(6) 0.017(7) 0.012(6)
C31 0.094(10) 0.060(10) 0.102(13) -0.012(9) -0.014(10) 0.004(9)
C32 0.087(10) 0.153(12) 0.162(12) 0.025(9) 0.005(8) 0.017(8)
C33 0.045(5) 0.056(6) 0.053(5) -0.004(5) -0.001(4) -0.002(4)
C34 0.068(6) 0.043(6) 0.071(6) 0.014(5) -0.001(4) 0.015(4)
C35 0.058(5) 0.056(6) 0.079(6) -0.001(5) -0.004(4) -0.007(5)
C36 0.039(4) 0.057(5) 0.057(5) 0.009(5) 0.001(4) 0.004(4)
C37 0.105(6) 0.064(5) 0.087(6) -0.013(5) 0.010(5) -0.014(5)
C38 0.186(9) 0.159(9) 0.100(8) 0.044(7) 0.023(7) 0.059(7)
C39 0.068(12) 0.050(13) 0.085(14) -0.003(7) -0.004(8) 0.006(7)
C40 0.080(11) 0.073(9) 0.232(15) 0.036(9) 0.012(10) -0.034(8)
C41 0.036(5) 0.073(6) 0.044(5) -0.004(5) -0.003(4) -0.011(5)
C42 0.051(5) 0.063(6) 0.061(5) -0.017(5) -0.020(4) -0.016(5)
C43 0.043(5) 0.058(6) 0.060(5) -0.006(5) -0.002(4) -0.005(4)
C44 0.042(5) 0.056(6) 0.060(5) -0.002(4) 0.005(4) -0.012(5)
C45 0.083(10) 0.065(10) 0.116(18) -0.008(11) 0.024(11) 0.008(9)
C46 0.079(9) 0.166(11) 0.102(9) 0.003(8) -0.007(7) -0.021(8)
C47 0.089(6) 0.065(6) 0.081(6) -0.010(5) -0.013(4) -0.001(5)
C48 0.133(7) 0.058(5) 0.131(7) 0.014(5) -0.002(6) -0.015(5)
C49 0.044(5) 0.052(5) 0.072(6) -0.008(5) -0.003(4) 0.001(5)
C50 0.079(6) 0.058(6) 0.093(7) -0.012(6) -0.010(5) -0.006(5)
C51 0.084(6) 0.066(7) 0.080(7) -0.009(5) -0.008(5) -0.021(5)
C52 0.030(4) 0.065(6) 0.063(6) 0.000(5) -0.005(4) -0.007(4)
C53 0.037(5) 0.069(6) 0.057(5) -0.002(5) -0.001(4) 0.000(5)
C54 0.077(6) 0.053(6) 0.074(6) 0.000(5) -0.009(4) -0.012(5)
C55 0.077(6) 0.058(6) 0.070(6) 0.007(4) -0.011(4) 0.004(5)
C56 0.042(5) 0.059(6) 0.063(5) 0.001(4) -0.002(4) 0.000(5)
C57 0.033(5) 0.081(7) 0.048(5) -0.007(5) -0.001(4) -0.003(5)
C58 0.055(6) 0.071(6) 0.055(5) -0.008(5) -0.005(4) 0.000(5)
C59 0.052(6) 0.099(8) 0.058(6) -0.015(6) -0.003(5) -0.012(6)
C60 0.067(6) 0.121(8) 0.063(6) 0.000(6) -0.001(4) -0.013(6)
C61 0.080(7) 0.154(10) 0.083(7) 0.009(7) -0.021(5) 0.013(7)
C62 0.126(9) 0.117(8) 0.136(9) 0.031(8) -0.055(6) 0.029(7)
C63 0.099(7) 0.137(8) 0.102(8) 0.015(6) -0.045(6) -0.004(7)
C64 0.058(6) 0.112(9) 0.049(5) 0.010(5) -0.030(4) 0.006(6)
C65 0.050(6) 0.079(6) 0.080(7) -0.014(5) -0.024(7) 0.018(5)
C66 0.092(7) 0.143(8) 0.061(7) 0.000(6) -0.010(5) 0.016(6)
C67 0.087(7) 0.115(7) 0.097(8) -0.006(7) -0.024(7) 0.013(6)
C68 0.110(8) 0.088(6) 0.081(7) 0.013(5) -0.033(7) -0.030(6)
C69 0.093(7) 0.079(6) 0.079(7) 0.009(5) -0.024(5) -0.025(5)
C70 0.072(6) 0.048(5) 0.062(6) -0.009(4) -0.025(7) -0.010(5)
C71 0.067(6) 0.055(5) 0.046(6) 0.003(4) 0.003(6) 0.011(5)
C72 0.068(6) 0.047(5) 0.052(6) -0.006(4) -0.014(6) 0.005(4)
C73 0.039(5) 0.071(5) 0.066(6) 0.003(5) 0.001(5) 0.006(4)
C74 0.036(5) 0.109(6) 0.084(6) 0.014(5) 0.009(5) 0.002(4)
C75 0.057(6) 0.105(6) 0.056(6) 0.025(5) 0.007(5) 0.002(5)
C76 0.038(5) 0.056(5) 0.063(6) 0.005(4) 0.016(4) 0.004(4)
C77 0.059(6) 0.054(5) 0.049(6) 0.006(4) -0.007(5) -0.004(4)
C78 0.068(6) 0.108(6) 0.055(6) 0.010(5) 0.008(5) 0.001(5)
C79 0.057(6) 0.106(6) 0.065(6) 0.014(5) 0.011(5) 0.002(5)
C80 0.054(6) 0.060(5) 0.065(7) 0.009(5) 0.002(5) -0.003(4)
C81 0.044(5) 0.060(5) 0.059(6) 0.007(4) 0.004(5) 0.004(4)
C82 0.047(5) 0.095(6) 0.057(6) 0.026(5) 0.012(5) 0.006(4)
C83 0.029(5) 0.114(6) 0.075(6) 0.016(5) 0.000(5) 0.015(4)
C84 0.034(5) 0.076(5) 0.050(5) -0.002(4) 0.008(5) 0.001(4)
C85 0.075(6) 0.141(8) 0.060(6) 0.041(6) 0.004(5) 0.011(5)
C86 0.104(7) 0.133(8) 0.150(9) 0.057(7) 0.029(6) -0.025(6)
C87 0.053(5) 0.079(6) 0.166(9) 0.007(6) -0.005(5) 0.014(5)
C88 0.170(8) 0.090(7) 0.144(8) 0.013(6) -0.012(6) 0.000(6)
C89 0.038(5) 0.062(5) 0.073(7) 0.002(5) -0.002(5) -0.007(4)
C90 0.070(6) 0.055(5) 0.049(6) 0.011(4) 0.016(5) -0.004(4)
C91 0.044(5) 0.059(5) 0.068(6) 0.001(5) 0.009(5) -0.009(4)
C92 0.057(6) 0.064(5) 0.053(6) -0.006(5) -0.015(6) 0.003(4)
C93 0.062(5) 0.069(6) 0.074(6) 0.011(4) 0.003(4) -0.003(4)
C94 0.129(7) 0.093(6) 0.126(7) 0.024(6) 0.052(5) -0.009(5)
C95 0.068(5) 0.077(6) 0.067(5) -0.009(4) 0.011(4) -0.009(4)
C96 0.106(6) 0.079(6) 0.112(7) -0.021(5) -0.008(5) -0.012(5)
C97 0.035(5) 0.071(5) 0.059(6) -0.004(4) 0.008(5) 0.002(4)
C98 0.034(5) 0.058(5) 0.085(7) -0.006(5) -0.005(5) 0.002(4)
C99 0.061(6) 0.068(5) 0.059(6) -0.001(4) 0.024(5) 0.004(4)
C100 0.031(5) 0.065(5) 0.078(7) -0.002(5) 0.012(5) 0.007(4)
C101 0.064(5) 0.089(6) 0.066(6) -0.006(5) 0.003(4) -0.001(4)
C102 0.131(7) 0.091(6) 0.123(7) -0.038(6) -0.028(5) 0.004(5)
C103 0.070(5) 0.080(6) 0.076(6) -0.007(5) -0.001(4) 0.003(5)
C104 0.091(6) 0.102(6) 0.134(7) -0.027(6) 0.030(5) 0.018(5)
C105 0.062(6) 0.054(5) 0.057(6) 0.006(5) -0.014(6) 0.006(4)
C106 0.042(5) 0.063(5) 0.074(7) -0.001(5) 0.006(5) 0.000(4)
C107 0.071(7) 0.045(4) 0.056(6) -0.002(4) 0.026(5) 0.013(4)
C108 0.039(6) 0.063(5) 0.065(7) -0.009(5) -0.009(5) 0.019(4)
C109 0.058(5) 0.065(5) 0.096(6) -0.004(5) 0.019(5) 0.000(4)
C110 0.098(6) 0.111(7) 0.136(8) -0.003(6) -0.034(5) 0.037(5)
C111 0.080(5) 0.062(5) 0.090(6) -0.018(5) 0.020(5) -0.001(4)
C112 0.097(6) 0.100(6) 0.127(7) -0.034(6) 0.041(5) 0.002(5)
C113 0.026(5) 0.086(6) 0.088(7) -0.009(5) -0.005(5) 0.002(4)
C114 0.068(7) 0.130(7) 0.073(6) -0.045(5) -0.010(5) 0.001(5)
C115 0.048(5) 0.126(7) 0.102(7) -0.018(6) 0.014(6) 0.008(5)
C116 0.067(6) 0.082(6) 0.055(6) -0.012(5) -0.024(6) -0.008(5)
C117 0.048(6) 0.060(5) 0.082(8) -0.009(5) 0.007(5) 0.016(4)
C118 0.113(8) 0.083(6) 0.059(7) 0.003(5) 0.017(6) 0.021(5)
C119 0.120(8) 0.095(6) 0.061(6) -0.006(5) 0.011(7) 0.031(6)
C120 0.082(7) 0.058(5) 0.067(7) -0.012(5) -0.006(7) 0.021(5)
C121 0.059(6) 0.061(5) 0.097(8) 0.011(5) -0.026(7) -0.008(5)
C122 0.093(8) 0.056(5) 0.062(7) 0.005(5) -0.024(7) 0.008(5)
C123 0.152(11) 0.056(6) 0.058(8) 0.007(5) -0.037(8) -0.005(7)
C124 0.145(7) 0.101(6) 0.106(7) 0.008(5) -0.021(6) -0.007(6)
C125 0.144(7) 0.118(6) 0.114(7) 0.002(6) -0.031(6) -0.014(6)
C126 0.151(7) 0.141(7) 0.129(7) 0.008(6) -0.044(7) -0.039(6)
C127 0.129(7) 0.171(7) 0.124(7) 0.005(6) -0.037(6) -0.031(6)
C128 0.103(9) 0.080(6) 0.092(9) 0.015(6) -0.040(8) -0.023(6)
C39A 0.10(3) 0.09(3) 0.11(2) 0.006(10) 0.009(10) 0.019(10)
C40A 0.119(19) 0.080(16) 0.15(2) 0.025(15) 0.041(16) 0.006(13)
C45A 0.04(2) 0.032(19) 0.036(19) -0.011(10) 0.007(10) -0.009(10)
C46A 0.11(3) 0.11(3) 0.11(3) -0.015(19) 0.009(19) 0.013(18)
C31A 0.06(2) 0.050(19) 0.058(19) -0.006(10) 0.011(10) 0.001(10)
C32A 0.09(2) 0.11(2) 0.10(2) 0.014(18) -0.007(17) -0.029(17)

loop_
_atom_type_symbol
_atom_type_description
_atom_type_scat_dispersion_real
_atom_type_scat_dispersion_imag
_atom_type_scat_source
C C 0.0033 0.0016 'International Tables Vol C Tables 4.2.6.8 and 6.1.1.4'
H H 0.0000 0.0000 'International Tables Vol C Tables 4.2.6.8 and 6.1.1.4'
N N 0.0061 0.0033 'International Tables Vol C Tables 4.2.6.8 and 6.1.1.4'

loop_
_geom_angle_atom_site_label_1
_geom_angle_atom_site_label_2
_geom_angle_atom_site_label_3
_geom_angle
_geom_angle_site_symmetry_1
_geom_angle_site_symmetry_3
_geom_angle_publ_flag
C7 N1 C1 118.9(8) . . ?
C8 N2 C6 119.3(8) . . ?
C9 N3 H3 125.8 . . ?
C9 N3 C12 108.5(6) . . ?
C12 N3 H3 125.8 . . ?
C13 N4 H4 124.7 . . ?
C13 N4 C16 110.5(6) . . ?
C16 N4 H4 124.7 . . ?
C17 N5 H5 125.0 . . ?
C20 N5 H5 125.0 . . ?
C20 N5 C17 110.1(6) . . ?
C25 N6 H6 125.9 . . ?
C25 N6 C28 108.1(6) . . ?
C28 N6 H6 125.9 . . ?
C33 N7 H7 124.7 . . ?
C33 N7 C36 110.5(5) . . ?
C36 N7 H7 124.7 . . ?
C41 N8 H8 125.7 . . ?
C44 N8 H8 125.7 . . ?
C44 N8 C41 108.7(6) . . ?
C49 N9 H9 126.3 . . ?
C52 N9 H9 126.3 . . ?
C52 N9 C49 107.4(6) . . ?
C53 N10 H10 124.4 . . ?
C56 N10 H10 124.4 . . ?
C56 N10 C53 111.2(6) . . ?
C57 N11 C59 119.6(7) . . ?
C58 N12 C64 119.6(7) . . ?
C71 N13 C65 117.8(6) . . ?
C72 N14 C70 118.5(6) . . ?
C73 N15 H15A 125.8 . . ?
C73 N15 C76 108.4(5) . . ?
C76 N15 H15A 125.8 . . ?
C77 N16 H16 124.7 . . ?
C77 N16 C80 110.7(6) . . ?
C80 N16 H16 124.7 . . ?
C81 N17 H17 125.2 . . ?
C81 N17 C84 109.5(5) . . ?
C84 N17 H17 125.2 . . ?
C89 N18 H18 126.5 . . ?
C89 N18 C92 107.0(6) . . ?
C92 N18 H18 126.5 . . ?
C105 N19 H19 125.9 . . ?
C108 N19 H19 125.9 . . ?
C108 N19 C105 108.2(6) . . ?
C97 N20 H20 125.6 . . ?
C100 N20 H20 125.6 . . ?
C100 N20 C97 108.7(6) . . ?
C117 N21 H21 125.1 . . ?
C120 N21 H21 125.1 . . ?
C120 N21 C117 109.7(6) . . ?
C113 N22 H22 125.6 . . ?
C116 N22 H22 125.6 . . ?
C116 N22 C113 108.7(6) . . ?
C123 N23 C122 119.5(8) . . ?
C121 N24 C128 119.2(8) . . ?
N1 C1 C2 119.4(13) . . ?
N1 C1 C6 120.2(9) . . ?
C6 C1 C2 120.3(11) . . ?
C1 C2 H2 121.4 . . ?
C3 C2 C1 117.2(10) . . ?
C3 C2 H2 121.4 . . ?
C2 C3 H3A 119.4 . . ?
C4 C3 C2 121.3(12) . . ?
C4 C3 H3A 119.4 . . ?
C3 C4 H4A 119.1 . . ?
C3 C4 C5 121.8(13) . . ?
C5 C4 H4A 119.1 . . ?
C4 C5 H5A 119.8 . . ?
C4 C5 C6 120.5(12) . . ?
C6 C5 H5A 119.8 . . ?
N2 C6 C1 121.0(9) . . ?
N2 C6 C5 120.1(13) . . ?
C5 C6 C1 118.8(12) . . ?
N1 C7 C8 119.7(7) . . ?
N1 C7 C9 113.0(9) . . ?
C9 C7 C8 127.2(9) . . ?
N2 C8 C7 119.2(8) . . ?
N2 C8 C13 113.9(9) . . ?
C13 C8 C7 126.7(8) . . ?
N3 C9 C7 125.2(9) . . ?
N3 C9 C10 109.6(7) . . ?
C10 C9 C7 124.5(9) . . ?
C9 C10 H10A 126.6 . . ?
C11 C10 C9 106.8(7) . . ?
C11 C10 H10A 126.6 . . ?
C10 C11 H11 126.3 . . ?
C10 C11 C12 107.4(7) . . ?
C12 C11 H11 126.3 . . ?
N3 C12 C11 107.7(6) . . ?
N3 C12 C17 119.3(8) . . ?
C17 C12 C11 132.9(8) . . ?
N4 C13 C8 124.6(9) . . ?
N4 C13 C14 106.5(7) . . ?
C14 C13 C8 128.8(9) . . ?
C13 C14 H14 126.0 . . ?
C15 C14 C13 108.0(7) . . ?
C15 C14 H14 126.0 . . ?
C14 C15 H15 125.7 . . ?
C14 C15 C16 108.5(7) . . ?
C16 C15 H15 125.7 . . ?
N4 C16 C15 106.4(7) . . ?
N4 C16 C25 120.3(8) . . ?
C15 C16 C25 133.0(10) . . ?
N5 C17 C12 120.2(7) . . ?
N5 C17 C18 107.7(6) . . ?
C12 C17 C18 131.9(8) . . ?
C17 C18 C21 124.5(7) . . ?
C19 C18 C17 107.6(7) . . ?
C19 C18 C21 128.0(7) . . ?
C18 C19 C20 108.3(6) . . ?
C18 C19 C23 125.7(7) . . ?
C20 C19 C23 125.9(7) . . ?
N5 C20 C19 106.2(6) . . ?
N5 C20 C41 123.4(7) . . ?
C41 C20 C19 130.3(7) . . ?
C18 C21 H21A 109.3 . . ?
C18 C21 H21B 109.3 . . ?
C18 C21 C22 111.8(7) . . ?
H21A C21 H21B 107.9 . . ?
C22 C21 H21A 109.3 . . ?
C22 C21 H21B 109.3 . . ?
C21 C22 H22A 109.5 . . ?
C21 C22 H22B 109.5 . . ?
C21 C22 H22C 109.5 . . ?
H22A C22 H22B 109.5 . . ?
H22A C22 H22C 109.5 . . ?
H22B C22 H22C 109.5 . . ?
C19 C23 H23A 110.4 . . ?
C19 C23 H23B 110.4 . . ?
H23A C23 H23B 108.6 . . ?
C24 C23 C19 106.5(7) . . ?
C24 C23 H23A 110.4 . . ?
C24 C23 H23B 110.4 . . ?
C23 C24 H24A 109.5 . . ?
C23 C24 H24B 109.5 . . ?
C23 C24 H24C 109.5 . . ?
H24A C24 H24B 109.5 . . ?
H24A C24 H24C 109.5 . . ?
H24B C24 H24C 109.5 . . ?
N6 C25 C16 119.3(8) . . ?
N6 C25 C26 108.6(6) . . ?
C16 C25 C26 131.7(8) . . ?
C25 C26 C29 124.3(7) . . ?
C27 C26 C25 109.2(7) . . ?
C27 C26 C29 126.5(8) . . ?
C26 C27 C28 105.3(7) . . ?
C26 C27 C31 124.6(8) . . ?
C26 C27 C31A 130(2) . . ?
C28 C27 C31 129.4(8) . . ?
C28 C27 C31A 119.0(19) . . ?
N6 C28 C27 108.7(6) . . ?
N6 C28 C33 120.3(7) . . ?
C33 C28 C27 130.9(7) . . ?
C26 C29 H29A 108.9 . . ?
C26 C29 H29B 108.9 . . ?
H29A C29 H29B 107.7 . . ?
C30 C29 C26 113.3(7) . . ?
C30 C29 H29A 108.9 . . ?
C30 C29 H29B 108.9 . . ?
C29 C30 H30A 109.5 . . ?
C29 C30 H30B 109.5 . . ?
C29 C30 H30C 109.5 . . ?
H30A C30 H30B 109.5 . . ?
H30A C30 H30C 109.5 . . ?
H30B C30 H30C 109.5 . . ?
C27 C31 H31A 110.2 . . ?
C27 C31 H31B 110.2 . . ?
H31A C31 H31B 108.5 . . ?
C32 C31 C27 107.7(9) . . ?
C32 C31 H31A 110.2 . . ?
C32 C31 H31B 110.2 . . ?
C31 C32 H32A 109.5 . . ?
C31 C32 H32B 109.5 . . ?
C31 C32 H32C 109.5 . . ?
H32A C32 H32B 109.5 . . ?
H32A C32 H32C 109.5 . . ?
H32B C32 H32C 109.5 . . ?
N7 C33 C28 121.2(7) . . ?
N7 C33 C34 106.5(6) . . ?
C28 C33 C34 132.2(8) . . ?
C33 C34 C37 125.4(7) . . ?
C35 C34 C33 108.3(6) . . ?
C35 C34 C37 126.3(7) . . ?
C34 C35 C36 108.1(7) . . ?
C34 C35 C39 124.5(14) . . ?
C34 C35 C39A 131(2) . . ?
C36 C35 C39 127.4(15) . . ?
C36 C35 C39A 120(2) . . ?
N7 C36 C35 106.4(6) . . ?
N7 C36 C49 121.9(7) . . ?
C49 C36 C35 131.5(8) . . ?
C34 C37 H37A 109.5 . . ?
C34 C37 H37B 109.5 . . ?
H37A C37 H37B 108.0 . . ?
C38 C37 C34 110.9(6) . . ?
C38 C37 H37A 109.5 . . ?
C38 C37 H37B 109.5 . . ?
C37 C38 H38A 109.5 . . ?
C37 C38 H38B 109.5 . . ?
C37 C38 H38C 109.5 . . ?
H38A C38 H38B 109.5 . . ?
H38A C38 H38C 109.5 . . ?
H38B C38 H38C 109.5 . . ?
C35 C39 H39A 110.6 . . ?
C35 C39 H39B 110.6 . . ?
H39A C39 H39B 108.7 . . ?
C40 C39 C35 105.7(17) . . ?
C40 C39 H39A 110.6 . . ?
C40 C39 H39B 110.6 . . ?
C39 C40 H40A 109.5 . . ?
C39 C40 H40B 109.5 . . ?
C39 C40 H40C 109.5 . . ?
H40A C40 H40B 109.5 . . ?
H40A C40 H40C 109.5 . . ?
H40B C40 H40C 109.5 . . ?
N8 C41 C20 122.2(7) . . ?
N8 C41 C42 107.9(6) . . ?
C20 C41 C42 129.8(7) . . ?
C41 C42 C45 128.5(9) . . ?
C41 C42 C45A 119(2) . . ?
C43 C42 C41 106.3(6) . . ?
C43 C42 C45 124.9(9) . . ?
C43 C42 C45A 131(3) . . ?
C42 C43 C44 108.7(6) . . ?
C42 C43 C47 127.0(7) . . ?
C44 C43 C47 124.1(7) . . ?
N8 C44 C43 108.4(6) . . ?
N8 C44 C53 120.6(7) . . ?
C53 C44 C43 130.7(8) . . ?
C42 C45 H45A 109.9 . . ?
C42 C45 H45B 109.9 . . ?
H45A C45 H45B 108.3 . . ?
C46 C45 C42 108.9(10) . . ?
C46 C45 H45A 109.9 . . ?
C46 C45 H45B 109.9 . . ?
C45 C46 H46A 109.5 . . ?
C45 C46 H46B 109.5 . . ?
C45 C46 H46C 109.5 . . ?
H46A C46 H46B 109.5 . . ?
H46A C46 H46C 109.5 . . ?
H46B C46 H46C 109.5 . . ?
C43 C47 H47A 108.7 . . ?
C43 C47 H47B 108.7 . . ?
H47A C47 H47B 107.6 . . ?
C48 C47 C43 114.3(6) . . ?
C48 C47 H47A 108.7 . . ?
C48 C47 H47B 108.7 . . ?
C47 C48 H48A 109.5 . . ?
C47 C48 H48B 109.5 . . ?
C47 C48 H48C 109.5 . . ?
H48A C48 H48B 109.5 . . ?
H48A C48 H48C 109.5 . . ?
H48B C48 H48C 109.5 . . ?
N9 C49 C50 108.0(6) . . ?
C36 C49 N9 118.9(7) . . ?
C36 C49 C50 133.1(8) . . ?
C49 C50 H50 126.4 . . ?
C51 C50 C49 107.2(7) . . ?
C51 C50 H50 126.4 . . ?
C50 C51 H51 126.8 . . ?
C50 C51 C52 106.4(7) . . ?
C52 C51 H51 126.8 . . ?
N9 C52 C51 110.9(6) . . ?
N9 C52 C57 124.2(8) . . ?
C51 C52 C57 124.7(8) . . ?
N10 C53 C44 120.6(7) . . ?
N10 C53 C54 105.9(6) . . ?
C44 C53 C54 133.4(8) . . ?
C53 C54 H54 126.0 . . ?
C55 C54 C53 108.1(6) . . ?
C55 C54 H54 126.0 . . ?
C54 C55 H55 126.4 . . ?
C54 C55 C56 107.1(6) . . ?
C56 C55 H55 126.4 . . ?
N10 C56 C55 107.5(6) . . ?
N10 C56 C58 126.3(8) . . ?
C55 C56 C58 126.0(8) . . ?
N11 C57 C52 110.9(7) . . ?
N11 C57 C58 121.1(6) . . ?
C58 C57 C52 128.0(7) . . ?
N12 C58 C56 115.3(8) . . ?
N12 C58 C57 118.6(6) . . ?
C56 C58 C57 126.1(7) . . ?
N11 C59 C60 122.2(10) . . ?
N11 C59 C64 119.4(7) . . ?
C60 C59 C64 118.4(8) . . ?
C59 C60 H60 119.9 . . ?
C61 C60 C59 120.2(8) . . ?
C61 C60 H60 119.9 . . ?
C60 C61 H61 118.8 . . ?
C60 C61 C62 122.4(9) . . ?
C62 C61 H61 118.8 . . ?
C61 C62 H62 120.8 . . ?
C63 C62 C61 118.4(8) . . ?
C63 C62 H62 120.8 . . ?
C62 C63 H63 119.6 . . ?
C62 C63 C64 120.7(9) . . ?
C64 C63 H63 119.6 . . ?
N12 C64 C59 121.4(7) . . ?
N12 C64 C63 118.7(10) . . ?
C63 C64 C59 119.9(8) . . ?
N13 C65 C66 118.9(10) . . ?
N13 C65 C70 121.7(7) . . ?
C66 C65 C70 119.4(9) . . ?
C65 C66 H66 119.6 . . ?
C67 C66 C65 120.7(8) . . ?
C67 C66 H66 119.6 . . ?
C66 C67 H67 119.8 . . ?
C66 C67 C68 120.4(8) . . ?
C68 C67 H67 119.8 . . ?
C67 C68 H68 120.2 . . ?
C69 C68 C67 119.7(8) . . ?
C69 C68 H68 120.2 . . ?
C68 C69 H69 119.4 . . ?
C68 C69 C70 121.2(8) . . ?
C70 C69 H69 119.4 . . ?
N14 C70 C65 120.2(7) . . ?
N14 C70 C69 121.0(10) . . ?
C65 C70 C69 118.6(8) . . ?
N13 C71 C72 120.5(6) . . ?
N13 C71 C73 113.4(8) . . ?
C73 C71 C72 126.0(8) . . ?
N14 C72 C71 120.1(6) . . ?
N14 C72 C77 112.4(8) . . ?
C71 C72 C77 127.4(8) . . ?
N15 C73 C71 125.5(8) . . ?
N15 C73 C74 108.3(6) . . ?
C74 C73 C71 126.1(8) . . ?
C73 C74 H74 125.8 . . ?
C75 C74 C73 108.3(6) . . ?
C75 C74 H74 125.8 . . ?
C74 C75 H75 126.5 . . ?
C74 C75 C76 107.0(6) . . ?
C76 C75 H75 126.5 . . ?
N15 C76 C75 108.0(6) . . ?
N15 C76 C81 119.4(7) . . ?
C75 C76 C81 131.9(8) . . ?
N16 C77 C72 122.1(7) . . ?
N16 C77 C78 107.1(6) . . ?
C78 C77 C72 130.1(8) . . ?
C77 C78 H78 125.8 . . ?
C77 C78 C79 108.4(7) . . ?
C79 C78 H78 125.8 . . ?
C78 C79 H79 126.4 . . ?
C78 C79 C80 107.3(6) . . ?
C80 C79 H79 126.4 . . ?
N16 C80 C79 106.5(6) . . ?
N16 C80 C89 117.5(7) . . ?
C79 C80 C89 135.9(8) . . ?
N17 C81 C76 121.2(7) . . ?
N17 C81 C82 108.7(6) . . ?
C76 C81 C82 129.5(7) . . ?
C81 C82 C85 125.0(7) . . ?
C83 C82 C81 107.5(6) . . ?
C83 C82 C85 127.5(7) . . ?
C82 C83 C84 107.8(6) . . ?
C82 C83 C87 125.4(7) . . ?
C84 C83 C87 126.7(6) . . ?
N17 C84 C83 106.0(5) . . ?
C97 C84 N17 124.0(7) . . ?
C97 C84 C83 129.9(7) . . ?
C82 C85 H85A 109.2 . . ?
C82 C85 H85B 109.2 . . ?
C82 C85 C86 111.9(6) . . ?
H85A C85 H85B 107.9 . . ?
C86 C85 H85A 109.2 . . ?
C86 C85 H85B 109.2 . . ?
C85 C86 H86A 109.5 . . ?
C85 C86 H86B 109.5 . . ?
C85 C86 H86C 109.5 . . ?
H86A C86 H86B 109.5 . . ?
H86A C86 H86C 109.5 . . ?
H86B C86 H86C 109.5 . . ?
C83 C87 H87A 110.9 . . ?
C83 C87 H87B 110.9 . . ?
H87A C87 H87B 109.0 . . ?
C88 C87 C83 104.1(7) . . ?
C88 C87 H87A 110.9 . . ?
C88 C87 H87B 110.9 . . ?
C87 C88 H88A 109.5 . . ?
C87 C88 H88B 109.5 . . ?
C87 C88 H88C 109.5 . . ?
H88A C88 H88B 109.5 . . ?
H88A C88 H88C 109.5 . . ?
H88B C88 H88C 109.5 . . ?
N18 C89 C80 119.4(7) . . ?
N18 C89 C90 110.6(6) . . ?
C80 C89 C90 129.9(8) . . ?
C89 C90 C93 127.1(7) . . ?
C91 C90 C89 107.3(6) . . ?
C91 C90 C93 125.6(7) . . ?
C90 C91 C92 106.0(6) . . ?
C90 C91 C95 127.2(7) . . ?
C92 C91 C95 126.8(7) . . ?
N18 C92 C91 108.9(6) . . ?
N18 C92 C105 118.2(7) . . ?
C105 C92 C91 132.8(7) . . ?
C90 C93 H93A 108.9 . . ?
C90 C93 H93B 108.9 . . ?
C90 C93 C94 113.2(5) . . ?
H93A C93 H93B 107.7 . . ?
C94 C93 H93A 108.9 . . ?
C94 C93 H93B 108.9 . . ?
C93 C94 H94A 109.5 . . ?
C93 C94 H94B 109.5 . . ?
C93 C94 H94C 109.5 . . ?
H94A C94 H94B 109.5 . . ?
H94A C94 H94C 109.5 . . ?
H94B C94 H94C 109.5 . . ?
C91 C95 H95A 108.8 . . ?
C91 C95 H95B 108.8 . . ?
C91 C95 C96 113.9(5) . . ?
H95A C95 H95B 107.7 . . ?
C96 C95 H95A 108.8 . . ?
C96 C95 H95B 108.8 . . ?
C95 C96 H96A 109.5 . . ?
C95 C96 H96B 109.5 . . ?
C95 C96 H96C 109.5 . . ?
H96A C96 H96B 109.5 . . ?
H96A C96 H96C 109.5 . . ?
H96B C96 H96C 109.5 . . ?
N20 C97 C98 107.7(5) . . ?
C84 C97 N20 123.7(7) . . ?
C84 C97 C98 128.6(7) . . ?
C97 C98 C101 128.7(6) . . ?
C99 C98 C97 106.5(6) . . ?
C99 C98 C101 124.6(7) . . ?
C98 C99 C100 107.0(6) . . ?
C98 C99 C103 128.8(7) . . ?
C100 C99 C103 124.1(7) . . ?
N20 C100 C99 110.1(6) . . ?
N20 C100 C113 119.6(7) . . ?
C113 C100 C99 130.0(8) . . ?
C98 C101 H10B 109.2 . . ?
C98 C101 H10C 109.2 . . ?
H10B C101 H10C 107.9 . . ?
C102 C101 C98 112.2(6) . . ?
C102 C101 H10B 109.2 . . ?
C102 C101 H10C 109.2 . . ?
C101 C102 H10D 109.5 . . ?
C101 C102 H10E 109.5 . . ?
C101 C102 H10F 109.5 . . ?
H10D C102 H10E 109.5 . . ?
H10D C102 H10F 109.5 . . ?
H10E C102 H10F 109.5 . . ?
C99 C103 H10G 109.3 . . ?
C99 C103 H10H 109.3 . . ?
C99 C103 C104 111.7(5) . . ?
H10G C103 H10H 107.9 . . ?
C104 C103 H10G 109.3 . . ?
C104 C103 H10H 109.3 . . ?
C103 C104 H10I 109.5 . . ?
C103 C104 H10J 109.5 . . ?
C103 C104 H10K 109.5 . . ?
H10I C104 H10J 109.5 . . ?
H10I C104 H10K 109.5 . . ?
H10J C104 H10K 109.5 . . ?
N19 C105 C92 118.5(8) . . ?
N19 C105 C106 108.3(7) . . ?
C92 C105 C106 133.1(8) . . ?
C105 C106 C109 125.6(8) . . ?
C107 C106 C105 105.9(6) . . ?
C107 C106 C109 128.5(8) . . ?
C106 C107 C108 108.6(6) . . ?
C106 C107 C111 124.7(8) . . ?
C108 C107 C111 126.7(8) . . ?
N19 C108 C107 108.9(6) . . ?
N19 C108 C117 121.2(8) . . ?
C117 C108 C107 129.8(9) . . ?
C106 C109 H10L 109.0 . . ?
C106 C109 H10M 109.0 . . ?
C106 C109 C110 112.8(5) . . ?
H10L C109 H10M 107.8 . . ?
C110 C109 H10L 109.0 . . ?
C110 C109 H10M 109.0 . . ?
C109 C110 H11A 109.5 . . ?
C109 C110 H11B 109.5 . . ?
C109 C110 H11C 109.5 . . ?
H11A C110 H11B 109.5 . . ?
H11A C110 H11C 109.5 . . ?
H11B C110 H11C 109.5 . . ?
C107 C111 H11D 108.8 . . ?
C107 C111 H11E 108.8 . . ?
C107 C111 C112 113.6(5) . . ?
H11D C111 H11E 107.7 . . ?
C112 C111 H11D 108.8 . . ?
C112 C111 H11E 108.8 . . ?
C111 C112 H11F 109.5 . . ?
C111 C112 H11G 109.5 . . ?
C111 C112 H11H 109.5 . . ?
H11F C112 H11G 109.5 . . ?
H11F C112 H11H 109.5 . . ?
H11G C112 H11H 109.5 . . ?
N22 C113 C100 121.6(7) . . ?
N22 C113 C114 107.3(6) . . ?
C114 C113 C100 131.1(9) . . ?
C113 C114 H114 125.9 . . ?
C115 C114 C113 108.1(7) . . ?
C115 C114 H114 125.9 . . ?
C114 C115 H115 126.1 . . ?
C114 C115 C116 107.8(7) . . ?
C116 C115 H115 126.1 . . ?
N22 C116 C115 108.0(7) . . ?
N22 C116 C121 123.3(9) . . ?
C115 C116 C121 128.7(9) . . ?
N21 C117 C108 115.5(8) . . ?
N21 C117 C118 107.5(7) . . ?
C108 C117 C118 137.0(9) . . ?
C117 C118 H118 126.5 . . ?
C119 C118 C117 107.0(7) . . ?
C119 C118 H118 126.5 . . ?
C118 C119 H119 126.4 . . ?
C118 C119 C120 107.2(8) . . ?
C120 C119 H119 126.4 . . ?
N21 C120 C119 108.5(7) . . ?
N21 C120 C122 125.9(9) . . ?
C119 C120 C122 125.4(10) . . ?
N24 C121 C116 111.9(9) . . ?
N24 C121 C122 119.4(8) . . ?
C122 C121 C116 128.6(8) . . ?
N23 C122 C120 113.1(10) . . ?
N23 C122 C121 119.5(8) . . ?
C120 C122 C121 127.3(9) . . ?
N23 C123 C124 119.0(12) . . ?
N23 C123 C128 120.8(9) . . ?
C128 C123 C124 120.1(12) . . ?
C123 C124 H124 121.7 . . ?
C125 C124 C123 116.7(10) . . ?
C125 C124 H124 121.7 . . ?
C124 C125 H125 117.2 . . ?
C124 C125 C126 125.5(10) . . ?
C126 C125 H125 117.2 . . ?
C125 C126 H126 120.5 . . ?
C125 C126 C127 119.0(10) . . ?
C127 C126 H126 120.5 . . ?
C126 C127 H127 120.8 . . ?
C126 C127 C128 118.3(10) . . ?
C128 C127 H127 120.8 . . ?
N24 C128 C123 121.1(9) . . ?
N24 C128 C127 118.6(12) . . ?
C123 C128 C127 120.3(12) . . ?
C35 C39A H39C 109.9 . . ?
C35 C39A H39D 109.9 . . ?
H39C C39A H39D 108.3 . . ?
C40A C39A C35 109(3) . . ?
C40A C39A H39C 109.9 . . ?
C40A C39A H39D 109.9 . . ?
C39A C40A H40D 109.5 . . ?
C39A C40A H40E 109.5 . . ?
C39A C40A H40F 109.5 . . ?
H40D C40A H40E 109.5 . . ?
H40D C40A H40F 109.5 . . ?
H40E C40A H40F 109.5 . . ?
C42 C45A H45C 109.9 . . ?
C42 C45A H45D 109.9 . . ?
H45C C45A H45D 108.3 . . ?
C46A C45A C42 109(3) . . ?
C46A C45A H45C 109.9 . . ?
C46A C45A H45D 109.9 . . ?
C45A C46A H46D 109.5 . . ?
C45A C46A H46E 109.5 . . ?
C45A C46A H46F 109.5 . . ?
H46D C46A H46E 109.5 . . ?
H46D C46A H46F 109.5 . . ?
H46E C46A H46F 109.5 . . ?
C27 C31A H31C 110.0 . . ?
C27 C31A H31D 110.0 . . ?
H31C C31A H31D 108.4 . . ?
C32A C31A C27 108.5(18) . . ?
C32A C31A H31C 110.0 . . ?
C32A C31A H31D 110.0 . . ?
C31A C32A H32D 109.5 . . ?
C31A C32A H32E 109.5 . . ?
C31A C32A H32F 109.5 . . ?
H32D C32A H32E 109.5 . . ?
H32D C32A H32F 109.5 . . ?
H32E C32A H32F 109.5 . . ?

loop_
_geom_bond_atom_site_label_1
_geom_bond_atom_site_label_2
_geom_bond_distance
_geom_bond_site_symmetry_2
_geom_bond_publ_flag
N1 C1 1.366(9) . ?
N1 C7 1.308(7) . ?
N2 C6 1.333(9) . ?
N2 C8 1.325(7) . ?
N3 H3 0.8800 . ?
N3 C9 1.322(7) . ?
N3 C12 1.381(7) . ?
N4 H4 0.8800 . ?
N4 C13 1.365(7) . ?
N4 C16 1.372(7) . ?
N5 H5 0.8800 . ?
N5 C17 1.375(7) . ?
N5 C20 1.367(7) . ?
N6 H6 0.8800 . ?
N6 C25 1.345(7) . ?
N6 C28 1.387(6) . ?
N7 H7 0.8800 . ?
N7 C33 1.361(6) . ?
N7 C36 1.369(7) . ?
N8 H8 0.8800 . ?
N8 C41 1.371(6) . ?
N8 C44 1.346(6) . ?
N9 H9 0.8800 . ?
N9 C49 1.386(7) . ?
N9 C52 1.324(6) . ?
N10 H10 0.8800 . ?
N10 C53 1.357(6) . ?
N10 C56 1.347(6) . ?
N11 C57 1.317(6) . ?
N11 C59 1.340(7) . ?
N12 C58 1.321(7) . ?
N12 C64 1.344(7) . ?
N13 C65 1.351(8) . ?
N13 C71 1.312(7) . ?
N14 C70 1.342(7) . ?
N14 C72 1.329(7) . ?
N15 H15A 0.8800 . ?
N15 C73 1.356(6) . ?
N15 C76 1.388(6) . ?
N16 H16 0.8800 . ?
N16 C77 1.369(6) . ?
N16 C80 1.383(6) . ?
N17 H17 0.8800 . ?
N17 C81 1.339(6) . ?
N17 C84 1.387(6) . ?
N18 H18 0.8800 . ?
N18 C89 1.332(7) . ?
N18 C92 1.378(6) . ?
N19 H19 0.8800 . ?
N19 C105 1.374(7) . ?
N19 C108 1.355(7) . ?
N20 H20 0.8800 . ?
N20 C97 1.400(6) . ?
N20 C100 1.311(6) . ?
N21 H21 0.8800 . ?
N21 C117 1.375(7) . ?
N21 C120 1.325(7) . ?
N22 H22 0.8800 . ?
N22 C113 1.369(7) . ?
N22 C116 1.355(7) . ?
N23 C122 1.340(8) . ?
N23 C123 1.339(9) . ?
N24 C121 1.323(7) . ?
N24 C128 1.362(9) . ?
C1 C2 1.415(9) . ?
C1 C6 1.403(10) . ?
C2 H2 0.9500 . ?
C2 C3 1.402(10) . ?
C3 H3A 0.9500 . ?
C3 C4 1.347(11) . ?
C4 H4A 0.9500 . ?
C4 C5 1.352(11) . ?
C5 H5A 0.9500 . ?
C5 C6 1.390(11) . ?
C7 C8 1.478(9) . ?
C7 C9 1.450(8) . ?
C8 C13 1.452(8) . ?
C9 C10 1.421(8) . ?
C10 H10A 0.9500 . ?
C10 C11 1.360(8) . ?
C11 H11 0.9500 . ?
C11 C12 1.415(8) . ?
C12 C17 1.383(8) . ?
C13 C14 1.396(8) . ?
C14 H14 0.9500 . ?
C14 C15 1.377(8) . ?
C15 H15 0.9500 . ?
C15 C16 1.386(8) . ?
C16 C25 1.398(8) . ?
C17 C18 1.431(8) . ?
C18 C19 1.357(7) . ?
C18 C21 1.525(8) . ?
C19 C20 1.458(8) . ?
C19 C23 1.556(8) . ?
C20 C41 1.376(7) . ?
C21 H21A 0.9900 . ?
C21 H21B 0.9900 . ?
C21 C22 1.531(9) . ?
C22 H22A 0.9800 . ?
C22 H22B 0.9800 . ?
C22 H22C 0.9800 . ?
C23 H23A 0.9900 . ?
C23 H23B 0.9900 . ?
C23 C24 1.435(8) . ?
C24 H24A 0.9800 . ?
C24 H24B 0.9800 . ?
C24 H24C 0.9800 . ?
C25 C26 1.445(8) . ?
C26 C27 1.351(7) . ?
C26 C29 1.515(8) . ?
C27 C28 1.465(8) . ?
C27 C31 1.526(9) . ?
C27 C31A 1.526(14) . ?
C28 C33 1.388(7) . ?
C29 H29A 0.9900 . ?
C29 H29B 0.9900 . ?
C29 C30 1.500(8) . ?
C30 H30A 0.9800 . ?
C30 H30B 0.9800 . ?
C30 H30C 0.9800 . ?
C31 H31A 0.9900 . ?
C31 H31B 0.9900 . ?
C31 C32 1.486(11) . ?
C32 H32A 0.9800 . ?
C32 H32B 0.9800 . ?
C32 H32C 0.9800 . ?
C33 C34 1.448(8) . ?
C34 C35 1.337(7) . ?
C34 C37 1.519(8) . ?
C35 C36 1.448(8) . ?
C35 C39 1.523(11) . ?
C35 C39A 1.547(16) . ?
C36 C49 1.372(7) . ?
C37 H37A 0.9900 . ?
C37 H37B 0.9900 . ?
C37 C38 1.467(7) . ?
C38 H38A 0.9800 . ?
C38 H38B 0.9800 . ?
C38 H38C 0.9800 . ?
C39 H39A 0.9900 . ?
C39 H39B 0.9900 . ?
C39 C40 1.48(3) . ?
C40 H40A 0.9800 . ?
C40 H40B 0.9800 . ?
C40 H40C 0.9800 . ?
C41 C42 1.472(8) . ?
C42 C43 1.330(7) . ?
C42 C45 1.523(10) . ?
C42 C45A 1.539(19) . ?
C43 C44 1.450(7) . ?
C43 C47 1.519(7) . ?
C44 C53 1.403(7) . ?
C45 H45A 0.9900 . ?
C45 H45B 0.9900 . ?
C45 C46 1.441(14) . ?
C46 H46A 0.9800 . ?
C46 H46B 0.9800 . ?
C46 H46C 0.9800 . ?
C47 H47A 0.9900 . ?
C47 H47B 0.9900 . ?
C47 C48 1.508(7) . ?
C48 H48A 0.9800 . ?
C48 H48B 0.9800 . ?
C48 H48C 0.9800 . ?
C49 C50 1.430(8) . ?
C50 H50 0.9500 . ?
C50 C51 1.360(7) . ?
C51 H51 0.9500 . ?
C51 C52 1.420(8) . ?
C52 C57 1.477(8) . ?
C53 C54 1.405(7) . ?
C54 H54 0.9500 . ?
C54 C55 1.385(7) . ?
C55 H55 0.9500 . ?
C55 C56 1.391(7) . ?
C56 C58 1.445(7) . ?
C57 C58 1.462(8) . ?
C59 C60 1.416(8) . ?
C59 C64 1.418(8) . ?
C60 H60 0.9500 . ?
C60 C61 1.346(8) . ?
C61 H61 0.9500 . ?
C61 C62 1.412(9) . ?
C62 H62 0.9500 . ?
C62 C63 1.380(9) . ?
C63 H63 0.9500 . ?
C63 C64 1.400(8) . ?
C65 C66 1.387(8) . ?
C65 C70 1.408(8) . ?
C66 H66 0.9500 . ?
C66 C67 1.381(8) . ?
C67 H67 0.9500 . ?
C67 C68 1.396(8) . ?
C68 H68 0.9500 . ?
C68 C69 1.360(8) . ?
C69 H69 0.9500 . ?
C69 C70 1.414(8) . ?
C71 C72 1.459(8) . ?
C71 C73 1.439(8) . ?
C72 C77 1.461(8) . ?
C73 C74 1.390(7) . ?
C74 H74 0.9500 . ?
C74 C75 1.383(7) . ?
C75 H75 0.9500 . ?
C75 C76 1.395(7) . ?
C76 C81 1.412(7) . ?
C77 C78 1.393(7) . ?
C78 H78 0.9500 . ?
C78 C79 1.404(7) . ?
C79 H79 0.9500 . ?
C79 C80 1.413(8) . ?
C80 C89 1.416(8) . ?
C81 C82 1.449(7) . ?
C82 C83 1.338(7) . ?
C82 C85 1.489(7) . ?
C83 C84 1.472(8) . ?
C83 C87 1.586(8) . ?
C84 C97 1.340(7) . ?
C85 H85A 0.9900 . ?
C85 H85B 0.9900 . ?
C85 C86 1.512(8) . ?
C86 H86A 0.9800 . ?
C86 H86B 0.9800 . ?
C86 H86C 0.9800 . ?
C87 H87A 0.9900 . ?
C87 H87B 0.9900 . ?
C87 C88 1.408(7) . ?
C88 H88A 0.9800 . ?
C88 H88B 0.9800 . ?
C88 H88C 0.9800 . ?
C89 C90 1.437(7) . ?
C90 C91 1.349(7) . ?
C90 C93 1.494(7) . ?
C91 C92 1.458(8) . ?
C91 C95 1.511(7) . ?
C92 C105 1.400(8) . ?
C93 H93A 0.9900 . ?
C93 H93B 0.9900 . ?
C93 C94 1.508(7) . ?
C94 H94A 0.9800 . ?
C94 H94B 0.9800 . ?
C94 H94C 0.9800 . ?
C95 H95A 0.9900 . ?
C95 H95B 0.9900 . ?
C95 C96 1.521(7) . ?
C96 H96A 0.9800 . ?
C96 H96B 0.9800 . ?
C96 H96C 0.9800 . ?
C97 C98 1.475(8) . ?
C98 C99 1.352(7) . ?
C98 C101 1.509(7) . ?
C99 C100 1.476(7) . ?
C99 C103 1.500(7) . ?
C100 C113 1.432(8) . ?
C101 H10B 0.9900 . ?
C101 H10C 0.9900 . ?
C101 C102 1.501(7) . ?
C102 H10D 0.9800 . ?
C102 H10E 0.9800 . ?
C102 H10F 0.9800 . ?
C103 H10G 0.9900 . ?
C103 H10H 0.9900 . ?
C103 C104 1.505(7) . ?
C104 H10I 0.9800 . ?
C104 H10J 0.9800 . ?
C104 H10K 0.9800 . ?
C105 C106 1.455(8) . ?
C106 C107 1.360(7) . ?
C106 C109 1.479(7) . ?
C107 C108 1.419(8) . ?
C107 C111 1.500(7) . ?
C108 C117 1.383(8) . ?
C109 H10L 0.9900 . ?
C109 H10M 0.9900 . ?
C109 C110 1.507(7) . ?
C110 H11A 0.9800 . ?
C110 H11B 0.9800 . ?
C110 H11C 0.9800 . ?
C111 H11D 0.9900 . ?
C111 H11E 0.9900 . ?
C111 C112 1.517(7) . ?
C112 H11F 0.9800 . ?
C112 H11G 0.9800 . ?
C112 H11H 0.9800 . ?
C113 C114 1.379(7) . ?
C114 H114 0.9500 . ?
C114 C115 1.363(7) . ?
C115 H115 0.9500 . ?
C115 C116 1.378(7) . ?
C116 C121 1.476(9) . ?
C117 C118 1.441(8) . ?
C118 H118 0.9500 . ?
C118 C119 1.358(8) . ?
C119 H119 0.9500 . ?
C119 C120 1.447(8) . ?
C120 C122 1.450(8) . ?
C121 C122 1.465(9) . ?
C123 C124 1.439(10) . ?
C123 C128 1.389(10) . ?
C124 H124 0.9500 . ?
C124 C125 1.335(9) . ?
C125 H125 0.9500 . ?
C125 C126 1.375(10) . ?
C126 H126 0.9500 . ?
C126 C127 1.392(10) . ?
C127 H127 0.9500 . ?
C127 C128 1.423(10) . ?
C39A H39C 0.9900 . ?
C39A H39D 0.9900 . ?
C39A C40A 1.49(4) . ?
C40A H40D 0.9800 . ?
C40A H40E 0.9800 . ?
C40A H40F 0.9800 . ?
C45A H45C 0.9900 . ?
C45A H45D 0.9900 . ?
C45A C46A 1.44(2) . ?
C46A H46D 0.9800 . ?
C46A H46E 0.9800 . ?
C46A H46F 0.9800 . ?
C31A H31C 0.9900 . ?
C31A H31D 0.9900 . ?
C31A C32A 1.497(15) . ?
C32A H32D 0.9800 . ?
C32A H32E 0.9800 . ?
C32A H32F 0.9800 . ?

loop_
_geom_hbond_atom_site_label_D
_geom_hbond_atom_site_label_H
_geom_hbond_atom_site_label_A
_geom_hbond_distance_DH
_geom_hbond_distance_HA
_geom_hbond_distance_DA
_geom_hbond_angle_DHA
_geom_hbond_site_symmetry_A
N3 H3 N4 0.88 2.11 2.694(8) 123.4 .
N4 H4 N3 0.88 2.00 2.694(8) 134.4 .
N10 H10 N9 0.88 1.97 2.680(7) 136.3 .
N15 H15A N16 0.88 2.15 2.709(7) 121.0 .
N21 H21 N22 0.88 2.13 2.689(8) 120.6 .
N22 H22 N21 0.88 1.95 2.689(8) 140.4 .
C31 H31A N7 0.99 2.52 3.173(13) 123.0 .
C45 H45A N5 0.99 2.48 3.152(18) 125.0 .
C45A H45D N5 0.99 2.34 3.01(6) 124.2 .

loop_
_geom_torsion_atom_site_label_1
_geom_torsion_atom_site_label_2
_geom_torsion_atom_site_label_3
_geom_torsion_atom_site_label_4
_geom_torsion
_geom_torsion_site_symmetry_1
_geom_torsion_site_symmetry_2
_geom_torsion_site_symmetry_3
_geom_torsion_site_symmetry_4
_geom_torsion_publ_flag
N1 C1 C2 C3 -173.8(7) . . . . ?
N1 C1 C6 N2 -11.3(12) . . . . ?
N1 C1 C6 C5 173.0(7) . . . . ?
N1 C7 C8 N2 -13.7(10) . . . . ?
N1 C7 C8 C13 162.1(6) . . . . ?
N1 C7 C9 N3 160.2(6) . . . . ?
N1 C7 C9 C10 -9.7(10) . . . . ?
N2 C8 C13 N4 177.4(6) . . . . ?
N2 C8 C13 C14 2.8(10) . . . . ?
N3 C9 C10 C11 1.4(9) . . . . ?
N3 C12 C17 N5 -0.6(9) . . . . ?
N3 C12 C17 C18 174.6(6) . . . . ?
N4 C13 C14 C15 2.8(8) . . . . ?
N4 C16 C25 N6 -10.7(10) . . . . ?
N4 C16 C25 C26 161.2(7) . . . . ?
N5 C17 C18 C19 3.9(8) . . . . ?
N5 C17 C18 C21 -175.5(6) . . . . ?
N5 C20 C41 N8 166.3(5) . . . . ?
N5 C20 C41 C42 -11.8(10) . . . . ?
N6 C25 C26 C27 1.9(8) . . . . ?
N6 C25 C26 C29 -179.2(6) . . . . ?
N6 C28 C33 N7 166.6(5) . . . . ?
N6 C28 C33 C34 -16.1(11) . . . . ?
N7 C33 C34 C35 1.1(7) . . . . ?
N7 C33 C34 C37 178.4(6) . . . . ?
N7 C36 C49 N9 -0.4(9) . . . . ?
N7 C36 C49 C50 -179.2(6) . . . . ?
N8 C41 C42 C43 0.6(7) . . . . ?
N8 C41 C42 C45 -173.0(9) . . . . ?
N8 C41 C42 C45A 162(2) . . . . ?
N8 C44 C53 N10 -17.1(9) . . . . ?
N8 C44 C53 C54 165.8(7) . . . . ?
N9 C49 C50 C51 -0.9(8) . . . . ?
N9 C52 C57 N11 153.5(6) . . . . ?
N9 C52 C57 C58 -25.9(10) . . . . ?
N10 C53 C54 C55 0.6(7) . . . . ?
N10 C56 C58 N12 174.0(6) . . . . ?
N10 C56 C58 C57 -3.9(10) . . . . ?
N11 C57 C58 N12 -7.1(9) . . . . ?
N11 C57 C58 C56 170.8(6) . . . . ?
N11 C59 C60 C61 -178.6(7) . . . . ?
N11 C59 C64 N12 -5.0(11) . . . . ?
N11 C59 C64 C63 177.0(6) . . . . ?
N13 C65 C66 C67 -176.2(7) . . . . ?
N13 C65 C70 N14 -9.9(10) . . . . ?
N13 C65 C70 C69 174.4(6) . . . . ?
N13 C71 C72 N14 -10.5(9) . . . . ?
N13 C71 C72 C77 164.9(6) . . . . ?
N13 C71 C73 N15 167.1(6) . . . . ?
N13 C71 C73 C74 -9.0(10) . . . . ?
N14 C72 C77 N16 155.3(6) . . . . ?
N14 C72 C77 C78 -14.8(9) . . . . ?
N15 C73 C74 C75 0.9(8) . . . . ?
N15 C76 C81 N17 0.3(9) . . . . ?
N15 C76 C81 C82 171.2(6) . . . . ?
N16 C77 C78 C79 0.4(7) . . . . ?
N16 C80 C89 N18 -2.4(9) . . . . ?
N16 C80 C89 C90 174.1(6) . . . . ?
N17 C81 C82 C83 6.1(8) . . . . ?
N17 C81 C82 C85 -173.5(6) . . . . ?
N17 C84 C97 N20 163.5(6) . . . . ?
N17 C84 C97 C98 -13.6(11) . . . . ?
N18 C89 C90 C91 3.0(8) . . . . ?
N18 C89 C90 C93 -177.7(6) . . . . ?
N18 C92 C105 N19 170.7(5) . . . . ?
N18 C92 C105 C106 -5.1(11) . . . . ?
N19 C105 C106 C107 -1.0(7) . . . . ?
N19 C105 C106 C109 178.3(6) . . . . ?
N19 C108 C117 N21 -7.7(9) . . . . ?
N19 C108 C117 C118 171.9(7) . . . . ?
N20 C97 C98 C99 1.6(7) . . . . ?
N20 C97 C98 C101 177.5(6) . . . . ?
N20 C100 C113 N22 -19.5(10) . . . . ?
N20 C100 C113 C114 162.4(7) . . . . ?
N21 C117 C118 C119 0.3(8) . . . . ?
N21 C120 C122 N23 153.6(7) . . . . ?
N21 C120 C122 C121 -25.2(11) . . . . ?
N22 C113 C114 C115 0.4(8) . . . . ?
N22 C116 C121 N24 179.0(6) . . . . ?
N22 C116 C121 C122 1.2(11) . . . . ?
N23 C123 C124 C125 -176.8(8) . . . . ?
N23 C123 C128 N24 -4.9(13) . . . . ?
N23 C123 C128 C127 177.3(7) . . . . ?
N24 C121 C122 N23 -6.7(10) . . . . ?
N24 C121 C122 C120 172.1(6) . . . . ?
C1 N1 C7 C8 8.0(9) . . . . ?
C1 N1 C7 C9 -168.8(6) . . . . ?
C1 C2 C3 C4 -2.1(14) . . . . ?
C2 C1 C6 N2 172.2(6) . . . . ?
C2 C1 C6 C5 -3.5(12) . . . . ?
C2 C3 C4 C5 2.1(19) . . . . ?
C3 C4 C5 C6 -2.7(18) . . . . ?
C4 C5 C6 N2 -172.3(9) . . . . ?
C4 C5 C6 C1 3.4(14) . . . . ?
C6 N2 C8 C7 6.4(10) . . . . ?
C6 N2 C8 C13 -169.8(6) . . . . ?
C6 C1 C2 C3 2.8(11) . . . . ?
C7 N1 C1 C2 -179.6(6) . . . . ?
C7 N1 C1 C6 3.8(11) . . . . ?
C7 C8 C13 N4 1.5(10) . . . . ?
C7 C8 C13 C14 -173.1(7) . . . . ?
C7 C9 C10 C11 172.6(6) . . . . ?
C8 N2 C6 C1 5.5(12) . . . . ?
C8 N2 C6 C5 -178.9(7) . . . . ?
C8 C7 C9 N3 -16.4(11) . . . . ?
C8 C7 C9 C10 173.7(7) . . . . ?
C8 C13 C14 C15 178.1(7) . . . . ?
C9 N3 C12 C11 1.1(8) . . . . ?
C9 N3 C12 C17 179.3(6) . . . . ?
C9 C7 C8 N2 162.7(6) . . . . ?
C9 C7 C8 C13 -21.6(11) . . . . ?
C9 C10 C11 C12 -0.7(9) . . . . ?
C10 C11 C12 N3 -0.2(8) . . . . ?
C10 C11 C12 C17 -178.1(7) . . . . ?
C11 C12 C17 N5 177.1(7) . . . . ?
C11 C12 C17 C18 -7.8(13) . . . . ?
C12 N3 C9 C7 -172.7(6) . . . . ?
C12 N3 C9 C10 -1.5(8) . . . . ?
C12 C17 C18 C19 -171.7(7) . . . . ?
C12 C17 C18 C21 8.9(12) . . . . ?
C13 N4 C16 C15 1.6(8) . . . . ?
C13 N4 C16 C25 -174.1(6) . . . . ?
C13 C14 C15 C16 -1.9(9) . . . . ?
C14 C15 C16 N4 0.2(8) . . . . ?
C14 C15 C16 C25 175.1(8) . . . . ?
C15 C16 C25 N6 175.0(7) . . . . ?
C15 C16 C25 C26 -13.2(14) . . . . ?
C16 N4 C13 C8 -178.3(6) . . . . ?
C16 N4 C13 C14 -2.7(8) . . . . ?
C16 C25 C26 C27 -170.6(7) . . . . ?
C16 C25 C26 C29 8.3(12) . . . . ?
C17 N5 C20 C19 2.8(7) . . . . ?
C17 N5 C20 C41 -178.7(6) . . . . ?
C17 C18 C19 C20 -2.2(8) . . . . ?
C17 C18 C19 C23 174.2(6) . . . . ?
C17 C18 C21 C22 74.8(9) . . . . ?
C18 C19 C20 N5 -0.2(7) . . . . ?
C18 C19 C20 C41 -178.6(7) . . . . ?
C18 C19 C23 C24 95.6(8) . . . . ?
C19 C18 C21 C22 -104.5(8) . . . . ?
C19 C20 C41 N8 -15.6(10) . . . . ?
C19 C20 C41 C42 166.4(6) . . . . ?
C20 N5 C17 C12 172.0(6) . . . . ?
C20 N5 C17 C18 -4.2(7) . . . . ?
C20 C19 C23 C24 -88.6(8) . . . . ?
C20 C41 C42 C43 178.9(6) . . . . ?
C20 C41 C42 C45 5.3(12) . . . . ?
C20 C41 C42 C45A -20(2) . . . . ?
C21 C18 C19 C20 177.1(7) . . . . ?
C21 C18 C19 C23 -6.4(12) . . . . ?
C23 C19 C20 N5 -176.7(6) . . . . ?
C23 C19 C20 C41 4.9(11) . . . . ?
C25 N6 C28 C27 0.6(7) . . . . ?
C25 N6 C28 C33 -179.7(6) . . . . ?
C25 C26 C27 C28 -1.4(8) . . . . ?
C25 C26 C27 C31 169.7(8) . . . . ?
C25 C26 C27 C31A -153.4(15) . . . . ?
C25 C26 C29 C30 83.7(9) . . . . ?
C26 C27 C28 N6 0.5(8) . . . . ?
C26 C27 C28 C33 -179.1(7) . . . . ?
C26 C27 C31 C32 85.6(11) . . . . ?
C26 C27 C31A C32A -100(3) . . . . ?
C27 C26 C29 C30 -97.6(9) . . . . ?
C27 C28 C33 N7 -13.8(11) . . . . ?
C27 C28 C33 C34 163.5(7) . . . . ?
C28 N6 C25 C16 172.1(6) . . . . ?
C28 N6 C25 C26 -1.5(7) . . . . ?
C28 C27 C31 C32 -105.6(10) . . . . ?
C28 C27 C31A C32A 111(3) . . . . ?
C28 C33 C34 C35 -176.5(7) . . . . ?
C28 C33 C34 C37 0.8(11) . . . . ?
C29 C26 C27 C28 179.7(7) . . . . ?
C29 C26 C27 C31 -9.2(13) . . . . ?
C29 C26 C27 C31A 27.7(18) . . . . ?
C31 C27 C28 N6 -169.9(8) . . . . ?
C31 C27 C28 C33 10.4(13) . . . . ?
C33 N7 C36 C35 -3.2(7) . . . . ?
C33 N7 C36 C49 173.2(5) . . . . ?
C33 C34 C35 C36 -3.0(8) . . . . ?
C33 C34 C35 C39 176.2(14) . . . . ?
C33 C34 C35 C39A 166(3) . . . . ?
C33 C34 C37 C38 -84.7(8) . . . . ?
C34 C35 C36 N7 3.9(7) . . . . ?
C34 C35 C36 C49 -172.0(6) . . . . ?
C34 C35 C39 C40 -105.5(18) . . . . ?
C34 C35 C39A C40A 101(3) . . . . ?
C35 C34 C37 C38 92.2(9) . . . . ?
C35 C36 C49 N9 175.0(6) . . . . ?
C35 C36 C49 C50 -3.8(12) . . . . ?
C36 N7 C33 C28 179.3(6) . . . . ?
C36 N7 C33 C34 1.4(7) . . . . ?
C36 C35 C39 C40 73.6(19) . . . . ?
C36 C35 C39A C40A -91(3) . . . . ?
C36 C49 C50 C51 178.0(7) . . . . ?
C37 C34 C35 C36 179.7(6) . . . . ?
C37 C34 C35 C39 -1.1(17) . . . . ?
C37 C34 C35 C39A -11(3) . . . . ?
C39 C35 C36 N7 -175.3(14) . . . . ?
C39 C35 C36 C49 8.8(17) . . . . ?
C41 N8 C44 C43 -1.4(7) . . . . ?
C41 N8 C44 C53 172.6(5) . . . . ?
C41 C42 C43 C44 -1.4(7) . . . . ?
C41 C42 C43 C47 -177.5(6) . . . . ?
C41 C42 C45 C46 -103.6(12) . . . . ?
C41 C42 C45A C46A 116(4) . . . . ?
C42 C43 C44 N8 1.9(7) . . . . ?
C42 C43 C44 C53 -171.4(7) . . . . ?
C42 C43 C47 C48 -97.4(8) . . . . ?
C43 C42 C45 C46 83.9(13) . . . . ?
C43 C42 C45A C46A -88(5) . . . . ?
C43 C44 C53 N10 155.4(6) . . . . ?
C43 C44 C53 C54 -21.7(12) . . . . ?
C44 N8 C41 C20 -177.9(6) . . . . ?
C44 N8 C41 C42 0.6(7) . . . . ?
C44 C43 C47 C48 87.2(8) . . . . ?
C44 C53 C54 C55 178.0(7) . . . . ?
C45 C42 C43 C44 172.5(8) . . . . ?
C45 C42 C43 C47 -3.6(12) . . . . ?
C47 C43 C44 N8 178.0(6) . . . . ?
C47 C43 C44 C53 4.8(11) . . . . ?
C49 N9 C52 C51 -1.3(7) . . . . ?
C49 N9 C52 C57 -175.8(5) . . . . ?
C49 C50 C51 C52 0.1(8) . . . . ?
C50 C51 C52 N9 0.7(8) . . . . ?
C50 C51 C52 C57 175.2(6) . . . . ?
C51 C52 C57 N11 -20.2(9) . . . . ?
C51 C52 C57 C58 160.3(6) . . . . ?
C52 N9 C49 C36 -177.7(5) . . . . ?
C52 N9 C49 C50 1.4(7) . . . . ?
C52 C57 C58 N12 172.4(6) . . . . ?
C52 C57 C58 C56 -9.8(10) . . . . ?
C53 N10 C56 C55 -1.6(7) . . . . ?
C53 N10 C56 C58 -177.2(6) . . . . ?
C53 C54 C55 C56 -1.5(8) . . . . ?
C54 C55 C56 N10 1.9(7) . . . . ?
C54 C55 C56 C58 177.5(6) . . . . ?
C55 C56 C58 N12 -0.8(10) . . . . ?
C55 C56 C58 C57 -178.7(6) . . . . ?
C56 N10 C53 C44 -177.2(6) . . . . ?
C56 N10 C53 C54 0.6(7) . . . . ?
C57 N11 C59 C60 -179.7(6) . . . . ?
C57 N11 C59 C64 1.3(10) . . . . ?
C58 N12 C64 C59 2.4(10) . . . . ?
C58 N12 C64 C63 -179.6(6) . . . . ?
C59 N11 C57 C52 -175.0(6) . . . . ?
C59 N11 C57 C58 4.6(9) . . . . ?
C59 C60 C61 C62 1.3(13) . . . . ?
C60 C59 C64 N12 175.9(6) . . . . ?
C60 C59 C64 C63 -2.0(11) . . . . ?
C60 C61 C62 C63 -1.3(14) . . . . ?
C61 C62 C63 C64 -0.4(14) . . . . ?
C62 C63 C64 N12 -176.0(7) . . . . ?
C62 C63 C64 C59 2.0(12) . . . . ?
C64 N12 C58 C56 -174.8(6) . . . . ?
C64 N12 C58 C57 3.3(9) . . . . ?
C64 C59 C60 C61 0.4(10) . . . . ?
C65 N13 C71 C72 4.0(9) . . . . ?
C65 N13 C71 C73 -173.7(6) . . . . ?
C65 C66 C67 C68 1.0(12) . . . . ?
C66 C65 C70 N14 173.6(6) . . . . ?
C66 C65 C70 C69 -2.1(10) . . . . ?
C66 C67 C68 C69 -0.5(13) . . . . ?
C67 C68 C69 C70 -1.4(11) . . . . ?
C68 C69 C70 N14 -173.0(6) . . . . ?
C68 C69 C70 C65 2.7(10) . . . . ?
C70 N14 C72 C71 6.3(9) . . . . ?
C70 N14 C72 C77 -169.6(5) . . . . ?
C70 C65 C66 C67 0.3(11) . . . . ?
C71 N13 C65 C66 -177.7(6) . . . . ?
C71 N13 C65 C70 5.8(10) . . . . ?
C71 C72 C77 N16 -20.3(9) . . . . ?
C71 C72 C77 C78 169.6(7) . . . . ?
C71 C73 C74 C75 177.5(6) . . . . ?
C72 N14 C70 C65 3.3(9) . . . . ?
C72 N14 C70 C69 178.9(6) . . . . ?
C72 C71 C73 N15 -10.4(10) . . . . ?
C72 C71 C73 C74 173.5(6) . . . . ?
C72 C77 C78 C79 171.7(6) . . . . ?
C73 N15 C76 C75 -1.1(7) . . . . ?
C73 N15 C76 C81 -172.3(5) . . . . ?
C73 C71 C72 N14 166.9(6) . . . . ?
C73 C71 C72 C77 -17.8(10) . . . . ?
C73 C74 C75 C76 -1.5(8) . . . . ?
C74 C75 C76 N15 1.6(7) . . . . ?
C74 C75 C76 C81 171.3(7) . . . . ?
C75 C76 C81 N17 -168.4(6) . . . . ?
C75 C76 C81 C82 2.5(12) . . . . ?
C76 N15 C73 C71 -176.5(6) . . . . ?
C76 N15 C73 C74 0.1(7) . . . . ?
C76 C81 C82 C83 -165.7(6) . . . . ?
C76 C81 C82 C85 14.7(11) . . . . ?
C77 N16 C80 C79 -0.2(7) . . . . ?
C77 N16 C80 C89 -176.9(5) . . . . ?
C77 C78 C79 C80 -0.5(8) . . . . ?
C78 C79 C80 N16 0.5(7) . . . . ?
C78 C79 C80 C89 176.2(7) . . . . ?
C79 C80 C89 N18 -177.8(7) . . . . ?
C79 C80 C89 C90 -1.4(13) . . . . ?
C80 N16 C77 C72 -172.2(5) . . . . ?
C80 N16 C77 C78 -0.1(7) . . . . ?
C80 C89 C90 C91 -173.7(7) . . . . ?
C80 C89 C90 C93 5.5(11) . . . . ?
C81 N17 C84 C83 2.5(7) . . . . ?
C81 N17 C84 C97 -176.0(6) . . . . ?
C81 C82 C83 C84 -4.4(7) . . . . ?
C81 C82 C83 C87 172.8(6) . . . . ?
C81 C82 C85 C86 68.0(8) . . . . ?
C82 C83 C84 N17 1.4(7) . . . . ?
C82 C83 C84 C97 179.7(7) . . . . ?
C82 C83 C87 C88 95.9(8) . . . . ?
C83 C82 C85 C86 -111.5(8) . . . . ?
C83 C84 C97 N20 -14.5(11) . . . . ?
C83 C84 C97 C98 168.3(6) . . . . ?
C84 N17 C81 C76 167.4(6) . . . . ?
C84 N17 C81 C82 -5.2(7) . . . . ?
C84 C83 C87 C88 -87.5(8) . . . . ?
C84 C97 C98 C99 179.1(6) . . . . ?
C84 C97 C98 C101 -5.0(11) . . . . ?
C85 C82 C83 C84 175.1(6) . . . . ?
C85 C82 C83 C87 -7.7(12) . . . . ?
C87 C83 C84 N17 -175.8(6) . . . . ?
C87 C83 C84 C97 2.6(11) . . . . ?
C89 N18 C92 C91 2.6(7) . . . . ?
C89 N18 C92 C105 -173.4(6) . . . . ?
C89 C90 C91 C92 -1.3(7) . . . . ?
C89 C90 C91 C95 179.6(6) . . . . ?
C89 C90 C93 C94 86.9(8) . . . . ?
C90 C91 C92 N18 -0.7(7) . . . . ?
C90 C91 C92 C105 174.4(7) . . . . ?
C90 C91 C95 C96 105.8(8) . . . . ?
C91 C90 C93 C94 -93.9(8) . . . . ?
C91 C92 C105 N19 -4.0(11) . . . . ?
C91 C92 C105 C106 -179.9(7) . . . . ?
C92 N18 C89 C80 173.7(6) . . . . ?
C92 N18 C89 C90 -3.4(7) . . . . ?
C92 C91 C95 C96 -73.2(8) . . . . ?
C92 C105 C106 C107 175.1(7) . . . . ?
C92 C105 C106 C109 -5.6(11) . . . . ?
C93 C90 C91 C92 179.5(6) . . . . ?
C93 C90 C91 C95 0.3(11) . . . . ?
C95 C91 C92 N18 178.4(6) . . . . ?
C95 C91 C92 C105 -6.5(11) . . . . ?
C97 N20 C100 C99 -0.9(7) . . . . ?
C97 N20 C100 C113 172.8(5) . . . . ?
C97 C98 C99 C100 -2.1(7) . . . . ?
C97 C98 C99 C103 -179.6(6) . . . . ?
C97 C98 C101 C102 -76.2(8) . . . . ?
C98 C99 C100 N20 2.0(8) . . . . ?
C98 C99 C100 C113 -170.9(6) . . . . ?
C98 C99 C103 C104 -90.2(8) . . . . ?
C99 C98 C101 C102 99.1(7) . . . . ?
C99 C100 C113 N22 152.8(7) . . . . ?
C99 C100 C113 C114 -25.3(12) . . . . ?
C100 N20 C97 C84 -178.0(6) . . . . ?
C100 N20 C97 C98 -0.3(7) . . . . ?
C100 C99 C103 C104 92.7(7) . . . . ?
C100 C113 C114 C115 178.7(7) . . . . ?
C101 C98 C99 C100 -178.2(6) . . . . ?
C101 C98 C99 C103 4.2(11) . . . . ?
C103 C99 C100 N20 179.6(5) . . . . ?
C103 C99 C100 C113 6.7(11) . . . . ?
C105 N19 C108 C107 -3.0(7) . . . . ?
C105 N19 C108 C117 174.7(6) . . . . ?
C105 C106 C107 C108 -0.8(7) . . . . ?
C105 C106 C107 C111 -178.8(5) . . . . ?
C105 C106 C109 C110 -82.7(8) . . . . ?
C106 C107 C108 N19 2.4(8) . . . . ?
C106 C107 C108 C117 -175.1(6) . . . . ?
C106 C107 C111 C112 -95.0(8) . . . . ?
C107 C106 C109 C110 96.5(8) . . . . ?
C107 C108 C117 N21 169.6(6) . . . . ?
C107 C108 C117 C118 -10.9(13) . . . . ?
C108 N19 C105 C92 -174.3(6) . . . . ?
C108 N19 C105 C106 2.5(7) . . . . ?
C108 C107 C111 C112 87.3(8) . . . . ?
C108 C117 C118 C119 -179.2(8) . . . . ?
C109 C106 C107 C108 179.9(6) . . . . ?
C109 C106 C107 C111 1.9(11) . . . . ?
C111 C107 C108 N19 -179.6(6) . . . . ?
C111 C107 C108 C117 2.9(11) . . . . ?
C113 N22 C116 C115 -1.0(8) . . . . ?
C113 N22 C116 C121 -179.7(6) . . . . ?
C113 C114 C115 C116 -1.0(9) . . . . ?
C114 C115 C116 N22 1.2(9) . . . . ?
C114 C115 C116 C121 179.9(7) . . . . ?
C115 C116 C121 N24 0.6(10) . . . . ?
C115 C116 C121 C122 -177.3(7) . . . . ?
C116 N22 C113 C100 -178.1(6) . . . . ?
C116 N22 C113 C114 0.4(8) . . . . ?
C116 C121 C122 N23 171.0(6) . . . . ?
C116 C121 C122 C120 -10.2(11) . . . . ?
C117 N21 C120 C119 -1.5(8) . . . . ?
C117 N21 C120 C122 -177.0(6) . . . . ?
C117 C118 C119 C120 -1.2(9) . . . . ?
C118 C119 C120 N21 1.7(9) . . . . ?
C118 C119 C120 C122 177.2(6) . . . . ?
C119 C120 C122 N23 -21.1(10) . . . . ?
C119 C120 C122 C121 160.0(7) . . . . ?
C120 N21 C117 C108 -179.6(6) . . . . ?
C120 N21 C117 C118 0.8(8) . . . . ?
C121 N24 C128 C123 1.6(12) . . . . ?
C121 N24 C128 C127 179.5(7) . . . . ?
C122 N23 C123 C124 179.8(6) . . . . ?
C122 N23 C123 C128 2.0(12) . . . . ?
C123 N23 C122 C120 -175.4(6) . . . . ?
C123 N23 C122 C121 3.5(10) . . . . ?
C123 C124 C125 C126 -0.7(15) . . . . ?
C124 C123 C128 N24 177.4(7) . . . . ?
C124 C123 C128 C127 -0.5(13) . . . . ?
C124 C125 C126 C127 -0.1(17) . . . . ?
C125 C126 C127 C128 0.7(15) . . . . ?
C126 C127 C128 N24 -178.2(8) . . . . ?
C126 C127 C128 C123 -0.4(13) . . . . ?
C128 N24 C121 C116 -174.1(6) . . . . ?
C128 N24 C121 C122 3.9(10) . . . . ?
C128 C123 C124 C125 1.0(12) . . . . ?
C39A C35 C36 N7 -167(2) . . . . ?
C39A C35 C36 C49 17(2) . . . . ?
C45A C42 C43 C44 -159.5(18) . . . . ?
C45A C42 C43 C47 24(2) . . . . ?
C31A C27 C28 N6 156.2(15) . . . . ?
C31A C27 C28 C33 -23.4(17) . . . . ?
